data_7245418
loop_
_publ_author_name
'Zheng, Yuting'
'Jiang, Shu'
'Liu, Ming'
'Yu, Zhixin'
'Ma, Yanping'
'Solan, Gregory A.'
'Zhang, Wenjuan'
'Liang, Tongling'
'Sun, Wen-Hua'

_publ_section_title
;
 High molecular weight PE elastomers through 4,4-difluorobenzhydryl
 substitution in symmetrical \a-diimino-nickel ethylene polymerization
 catalysts
;
_journal_issue 37
_journal_name_full 'RSC Advances'
_journal_page_first 24037
_journal_page_last 24049
_journal_paper_doi 10.1039/D2RA04321A
_journal_volume 12
_journal_year 2022
_chemical_formula_moiety 'C70 H52 F8 N2'
_chemical_formula_sum 'C70 H52 F8 N2'
_chemical_formula_weight 1073.13
_space_group_crystal_system triclinic
_space_group_IT_number 2
_space_group_name_Hall '-P 1'
_space_group_name_H-M_alt 'P -1'
_atom_sites_solution_hydrogens geom
_atom_sites_solution_primary dual
_audit_creation_date 2021-10-23
_audit_creation_method
;
Olex2 1.3
(compiled 2020.11.12 svn.r5f609507 for OlexSys, GUI svn.r6272)
;
_audit_update_record
;
2022-03-24 deposited with the CCDC.	2022-08-17 downloaded from the CCDC.
;
_cell_angle_alpha 89.0030(10)
_cell_angle_beta 84.9140(10)
_cell_angle_gamma 83.4140(10)
_cell_formula_units_Z 6
_cell_length_a 11.08370(10)
_cell_length_b 19.80860(10)
_cell_length_c 37.8410(3)
_cell_measurement_reflns_used 44419
_cell_measurement_temperature 170.00(10)
_cell_measurement_theta_max 75.0220
_cell_measurement_theta_min 2.2010
_cell_volume 8220.55(11)
_computing_cell_refinement 'CrysAlisPro 1.171.40.67a (Rigaku OD, 2019)'
_computing_data_collection 'CrysAlisPro 1.171.40.67a (Rigaku OD, 2019)'
_computing_data_reduction 'CrysAlisPro 1.171.40.67a (Rigaku OD, 2019)'
_computing_molecular_graphics 'Olex2 1.3 (Dolomanov et al., 2009)'
_computing_publication_material 'Olex2 1.3 (Dolomanov et al., 2009)'
_computing_structure_refinement 'SHELXL 2018/3 (Sheldrick, 2015)'
_computing_structure_solution 'SHELXT 2018/2 (Sheldrick, 2018)'
_diffrn_ambient_environment N~2~
_diffrn_ambient_temperature 170.00(10)
_diffrn_detector 'Hybrid Pixel Array Detector'
_diffrn_detector_area_resol_mean 10.0000
_diffrn_detector_type HyPix
_diffrn_measured_fraction_theta_full 0.995
_diffrn_measured_fraction_theta_max 0.955
_diffrn_measurement_details
;
List of Runs (angles in degrees, time in seconds):

  # Type    Start    End  Width  t~exp~   \w     \q     \k     \f   Frames
#--------------------------------------------------------------------------
  1  \w    -24.00  25.00   0.50    0.05    --  -47.57  21.00 169.00   98
  2  \w   -107.00 -68.00   0.50    0.05    --  -47.57 -21.00   2.00   78
  3  \w    -65.00 -37.00   0.50    0.05    --  -47.57 -21.00   2.00   56
  4  \w     55.00  81.00   0.50    0.05    --   47.57  21.00 169.00   52
  5  \w   -166.00 -89.00   0.50    0.18    --  -99.00 -21.00   2.00  154
  6  \w     91.00 156.00   0.50    0.18    --  103.25  21.00 169.00  130
  7  \w    -23.00  28.00   0.50    0.05    --  -47.57  19.00 -60.00  102
  8  \w    -23.00  28.00   0.50    0.05    --  -47.57  19.00-150.00  102
  9  \w    -40.00  25.00   0.50    0.05    --  -47.57  38.00-120.00  130
 10  \w   -119.00 -94.00   0.50    0.05    --  -47.57-125.00 -90.00   50
 11  \w     36.00  91.00   0.50    0.05    --   47.57-125.00  90.00  110
 12  \w     59.00  84.00   0.50    0.05    --   47.57-125.00-180.00   50
 13  \w      6.00  31.00   0.50    0.05    --   47.57 -21.00   2.00   50
 14  \w     17.00  61.00   0.50    0.05    --   47.57 -57.00  60.00   88
 15  \w    -23.00  10.00   0.50    0.05    --   47.57 -57.00  60.00   66
 16  \w   -124.00 -96.00   0.50    0.18    --  -99.00 142.00-108.34   56
 17  \w    -56.00 -30.00   0.50    0.18    --  -99.00  77.00-150.00   52
 18  \w   -121.00 -82.00   0.50    0.18    --  -99.00 138.00 137.14   78
 19  \w   -112.00 -86.00   0.50    0.18    --  -99.00 125.00  60.00   52
 20  \w   -165.00 -93.00   0.50    0.18    --  -99.00 -15.00 -60.00  144
 21  \w    -54.00 -28.00   0.50    0.18    --  -99.00 138.00 137.14   52
 22  \w   -112.00 -34.00   0.50    0.18    --  -99.00 125.00  90.00  156
 23  \w    -60.00 -27.00   0.50    0.18    --  -99.00  61.00  90.00   66
 24  \w   -106.00 -81.00   0.50    0.18    --  -99.00 -69.00-114.59   50
 25  \w   -101.00 -61.00   0.50    0.18    --  -99.00  77.00-150.00   80
 26  \w   -127.00-100.00   0.50    0.18    --  -99.00 146.00 -12.30   54
 27  \w    -98.00 -72.00   0.50    0.18    --  -99.00 146.00 -12.30   52
 28  \w    -56.00 -27.00   0.50    0.18    --  -99.00 146.00 -12.30   58
 29  \w   -168.00 -77.00   0.50    0.18    --  -99.00 -77.00  97.90  182
 30  \w   -159.00-129.00   0.50    0.18    --  -99.00 -69.00-114.59   60
 31  \w   -168.00 -93.00   0.50    0.18    --  -99.00 -66.00 116.12  150
 32  \w   -107.00 -30.00   0.50    0.18    --  -99.00 105.00-111.51  154
 33  \w    -68.00 -33.00   0.50    0.18    --  -99.00  61.00-150.00   70
 34  \w    -82.00 -40.00   0.50    0.18    --  -99.00 125.00  60.00   84
 35  \w    -63.00 -37.00   0.50    0.18    --  -99.00  61.00  30.00   52
 36  \w   -116.00 -87.00   0.50    0.18    --  -99.00 -30.00 120.00   58
 37  \w    -98.00 -47.00   0.50    0.18    --  -99.00 125.00-180.00  102
 38  \w     75.00 106.00   0.50    0.18    --  103.25 -94.00 -90.00   62
 39  \w     40.00  71.00   0.50    0.18    --  103.25 -94.00 -90.00   62
 40  \w     41.00  67.00   0.50    0.18    --  103.25 -77.00 -60.00   52
 41  \w     75.00 102.00   0.50    0.18    --  103.25 -94.00 120.00   54
 42  \w     39.00  65.00   0.50    0.18    --  103.25 -94.00 120.00   52
 43  \w     39.00 105.00   0.50    0.18    --  103.25 -94.00  30.00  132
 44  \w     32.00  74.00   0.50    0.18    --  103.25 -61.00 -60.00   84
 45  \w     36.00  81.00   0.50    0.18    --  103.25-125.00 -30.00   90
 46  \w     34.00  93.00   0.50    0.18    --  103.25 -94.00 -30.00  118
 47  \w     60.00 106.00   0.50    0.18    --  103.25 -94.00-150.00   92
 48  \w     91.00 168.00   0.50    0.18    --  103.25  30.00  90.00  154
 49  \w     84.00 109.00   0.50    0.18    --  103.25 -77.00 -60.00   50
;
_diffrn_measurement_device 'four-circle diffractometer'
_diffrn_measurement_device_type 'XtaLAB Synergy R, HyPix'
_diffrn_measurement_method '\w scans'
_diffrn_orient_matrix_type 'CrysAlisPro convention (1999,Acta A55,543-557)'
_diffrn_orient_matrix_UB_11 0.1142974000
_diffrn_orient_matrix_UB_12 -0.0520233000
_diffrn_orient_matrix_UB_13 0.0007293000
_diffrn_orient_matrix_UB_21 -0.0811944000
_diffrn_orient_matrix_UB_22 -0.0561474000
_diffrn_orient_matrix_UB_23 0.0112503000
_diffrn_orient_matrix_UB_31 -0.0083817000
_diffrn_orient_matrix_UB_32 -0.0164481000
_diffrn_orient_matrix_UB_33 -0.0392879000
_diffrn_radiation_monochromator mirror
_diffrn_radiation_probe x-ray
_diffrn_radiation_type 'Cu K\a'
_diffrn_radiation_wavelength 1.54184
_diffrn_reflns_av_R_equivalents 0.0293
_diffrn_reflns_av_unetI/netI 0.0299
_diffrn_reflns_Laue_measured_fraction_full 0.995
_diffrn_reflns_Laue_measured_fraction_max 0.955
_diffrn_reflns_limit_h_max 13
_diffrn_reflns_limit_h_min -13
_diffrn_reflns_limit_k_max 24
_diffrn_reflns_limit_k_min -24
_diffrn_reflns_limit_l_max 41
_diffrn_reflns_limit_l_min -47
_diffrn_reflns_number 120556
_diffrn_reflns_point_group_measured_fraction_full 0.995
_diffrn_reflns_point_group_measured_fraction_max 0.955
_diffrn_reflns_theta_full 67.684
_diffrn_reflns_theta_max 75.364
_diffrn_reflns_theta_min 2.245
_diffrn_source 'Rotating-anode X-ray tube'
_diffrn_source_type 'PhotonJet R (Cu) X-ray Source'
_exptl_absorpt_coefficient_mu 0.778
_exptl_absorpt_correction_T_max 1.00000
_exptl_absorpt_correction_T_min 0.91821
_exptl_absorpt_correction_type multi-scan
_exptl_absorpt_process_details
;
CrysAlisPro 1.171.40.67a (Rigaku Oxford Diffraction, 2019)
Empirical absorption correction using spherical harmonics,
 implemented in SCALE3 ABSPACK scaling algorithm.
;
_exptl_crystal_colour yellow
_exptl_crystal_colour_primary yellow
_exptl_crystal_density_diffrn 1.301
_exptl_crystal_description block
_exptl_crystal_F_000 3348
_exptl_crystal_size_max 0.2
_exptl_crystal_size_mid 0.15
_exptl_crystal_size_min 0.1
_refine_diff_density_max 1.372
_refine_diff_density_min -0.552
_refine_diff_density_rms 0.141
_refine_ls_extinction_method none
_refine_ls_goodness_of_fit_ref 1.281
_refine_ls_hydrogen_treatment constr
_refine_ls_matrix_type full
_refine_ls_number_parameters 2173
_refine_ls_number_reflns 32478
_refine_ls_number_restraints 0
_refine_ls_restrained_S_all 1.281
_refine_ls_R_factor_all 0.1223
_refine_ls_R_factor_gt 0.1097
_refine_ls_shift/su_max 0.001
_refine_ls_shift/su_mean 0.000
_refine_ls_structure_factor_coef Fsqd
_refine_ls_weighting_details 'w=1/[\s^2^(Fo^2^)+(0.2000P)^2^] where P=(Fo^2^+2Fc^2^)/3'
_refine_ls_weighting_scheme calc
_refine_ls_wR_factor_gt 0.2897
_refine_ls_wR_factor_ref 0.3090
_reflns_Friedel_coverage 0.000
_reflns_number_gt 24612
_reflns_number_total 32478
_reflns_threshold_expression 'I > 2\s(I)'
_cod_data_source_file d2ra04321a2.cif
_cod_data_source_block L1
_cod_depositor_comments
;

2025-01-11
Z value and formula fixed to values more according to usual
chemical conventions.                 miguel
;
_cod_original_formula_sum 'C210 H156 F24 N6'
_cod_original_formula_weight 3219.40
_cod_original_formula_moiety '2(C70 H52 F8 N2), C70 H53 F8 N2'
_cod_original_formula_units_Z 2
_cod_database_code 7245418
_shelx_shelxl_version_number 2018/3
_chemical_oxdiff_formula 'C H N F Ni Br'
_shelx_space_group_comment
;
The symmetry employed for this shelxl refinement is uniquely defined
by the following loop, which should always be used as a source of
symmetry information in preference to the above space-group names.
They are only intended as comments.
;
_reflns_odcompleteness_completeness 99.58
_reflns_odcompleteness_iscentric 1
_reflns_odcompleteness_theta 66.97
_olex2_refinement_description
;
1. Fixed Uiso
 At 1.2 times of:
  All C(H) groups, All N(H) groups
 At 1.5 times of:
  All C(H,H,H) groups
2.a Ternary CH refined with riding coordinates:
 C91(H91), C114(H114), C44(H44), C112(H112), C57(H57), C209(H209), C167(H167),
 C224(H224), C126(H126), C24(H24), C11(H11), C182(H182)
2.b Aromatic/amide H refined with riding coordinates:
 N200(H200), C92(H92), C97(H97), C42(H42), C125(H125), C88(H88), C208(H208),
 C89(H89), C9(H9), C162(H162), C104(H104), C115(H115), C65(H65), C40(H40),
 C108(H108), C17(H17), C123(H123), C46(H46), C96(H96), C111(H111), C206(H206),
 C217(H217), C215(H215), C179(H179), C221(H221), C50(H50), C52(H52), C118(H118),
  C173(H173), C128(H128), C77(H77), C23(H23), C59(H59), C214(H214), C164(H164),
 C69(H69), C107(H107), C30(H30), C105(H105), C63(H63), C230(H230), C60(H60),
 C56(H56), C66(H66), C7(H7), C184(H184), C47(H47), C94(H94), C194(H194),
 C129(H129), C99(H99), C53(H53), C16(H16), C132(H132), C110(H110), C72(H72),
 C101(H101), C229(H229), C49(H49), C62(H62), C76(H76), C36(H36), C190(H190),
 C29(H29), C211(H211), C172(H172), C121(H121), C236(H236), C131(H131), C78(H78),
  C175(H175), C220(H220), C178(H178), C13(H13), C138(H138), C19(H19),
 C185(H185), C226(H226), C35(H35), C227(H227), C22(H22), C188(H188), C117(H117),
  C134(H134), C68(H68), C232(H232), C75(H75), C193(H193), C32(H32), C26(H26),
 C169(H169), C191(H191), C73(H73), C218(H218), C27(H27), C55(H55), C235(H235),
 C20(H20), C33(H33), C102(H102), C187(H187), C14(H14), C176(H176), C137(H137),
 C212(H212), C135(H135), C233(H233), C119(H119), C170(H170)
2.c Idealised Me refined as rotating group:
 C201(H20A,H20B,H20C), C1(H1A,H1B,H1C), C84(H84A,H84B,H84C), C83(H83A,H83B,
 H83C), C2(H2A,H2B,H2C), C239(H23A,H23B,H23C), C202(H20D,H20E,H20F), C79(H79A,
 H79B,H79C), C70(H70A,H70B,H70C), C80(H80A,H80B,H80C), C240(H24A,H24B,H24C),
 C37(H37A,H37B,H37C)
;
_olex2_submission_special_instructions 'No special instructions were received'
_oxdiff_exptl_absorpt_empirical_details
;
Empirical correction (ABSPACK) includes:
- Absorption correction using spherical harmonics
- Frame scaling
;
_oxdiff_exptl_absorpt_empirical_full_max 1.212
_oxdiff_exptl_absorpt_empirical_full_min 0.839

loop_
_space_group_symop_operation_xyz
'x, y, z'
'-x, -y, -z'

loop_
_atom_site_label
_atom_site_type_symbol
_atom_site_fract_x
_atom_site_fract_y
_atom_site_fract_z
_atom_site_U_iso_or_equiv
_atom_site_adp_type
_atom_site_occupancy
_atom_site_site_symmetry_order
_atom_site_calc_flag
_atom_site_refinement_flags_posn
_atom_site_refinement_flags_adp
_atom_site_refinement_flags_occupancy
_atom_site_disorder_assembly
_atom_site_disorder_group
F78 F -0.34798(14) 1.02771(8) -0.08815(3) 0.0463(4) Uani 1 1 d . . . . .
F8 F 0.62654(15) 0.49578(8) -0.09756(4) 0.0519(4) Uani 1 1 d . . . . .
F36 F 0.34177(15) 0.80703(8) 0.42092(3) 0.0526(4) Uani 1 1 d . . . . .
F238 F 0.64880(15) 0.86109(8) 0.24238(4) 0.0546(4) Uani 1 1 d . . . . .
F3 F 1.37565(15) 0.33841(8) 0.43324(3) 0.0533(4) Uani 1 1 d . . . . .
F6 F 0.89512(17) 0.25923(9) -0.05793(4) 0.0612(5) Uani 1 1 d . . . . .
F63 F -0.15463(16) 0.86674(11) -0.07374(3) 0.0632(5) Uani 1 1 d . . . . .
F7 F 0.32016(16) 0.75647(9) 0.10589(4) 0.0625(5) Uani 1 1 d . . . . .
F5 F 0.50047(18) 0.29124(9) 0.17031(4) 0.0629(5) Uani 1 1 d . . . . .
F196 F 1.36267(16) 0.66708(9) 0.76180(4) 0.0580(4) Uani 1 1 d . . . . .
F2 F 1.50623(17) 0.54360(9) 0.16439(4) 0.0614(4) Uani 1 1 d . . . . .
N40 N -0.01938(14) 0.96194(8) 0.12595(4) 0.0202(3) Uani 1 1 d . . . . .
F223 F 0.52343(18) 0.60253(10) 0.49401(4) 0.0654(5) Uani 1 1 d . . . . .
N200 N 0.97163(14) 0.79385(8) 0.45749(4) 0.0222(3) Uani 1 1 d . . . . .
H200 H 1.044785 0.781287 0.448657 0.027 Uiso 1 1 calc R U . . .
F62 F -0.47544(18) 0.76769(10) 0.16205(4) 0.0661(5) Uani 1 1 d . . . . .
N37 N 0.01690(14) 0.87488(8) 0.20580(4) 0.0220(3) Uani 1 1 d . . . . .
F21 F 0.15179(16) 0.96794(10) 0.40622(3) 0.0667(5) Uani 1 1 d . . . . .
F180 F 1.10335(17) 0.90304(9) 0.72149(4) 0.0653(5) Uani 1 1 d . . . . .
F77 F -0.77460(16) 1.25253(10) 0.10944(5) 0.0742(6) Uani 1 1 d . . . . .
N197 N 0.99354(14) 0.71403(8) 0.53922(4) 0.0229(3) Uani 1 1 d . . . . .
N2 N 1.00098(15) 0.44994(8) 0.12450(4) 0.0252(3) Uani 1 1 d . . . . .
F222 F 0.83706(16) 0.70456(11) 0.25575(4) 0.0706(5) Uani 1 1 d . . . . .
F1 F 1.09731(17) 0.57721(9) 0.39137(4) 0.0675(5) Uani 1 1 d . . . . .
F4 F 1.68762(18) 0.08268(10) 0.22771(4) 0.0702(5) Uani 1 1 d . . . . .
F195 F 1.68643(17) 0.40869(10) 0.56162(5) 0.0691(5) Uani 1 1 d . . . . .
N1 N 1.00598(15) 0.38257(9) 0.20950(4) 0.0275(4) Uani 1 1 d . . . . .
F239 F 0.47747(19) 1.06938(11) 0.17209(5) 0.0758(6) Uani 1 1 d . . . . .
F237 F 0.22754(16) 1.08958(9) 0.44138(5) 0.0697(5) Uani 1 1 d . . . . .
C92 C -0.23180(16) 1.03003(9) 0.06028(4) 0.0198(3) Uani 1 1 d . . . . .
H92 H -0.273089 1.013904 0.042406 0.024 Uiso 1 1 calc R U . . .
F181 F 1.4947(2) 0.87699(11) 0.49444(5) 0.0879(7) Uani 1 1 d . . . . .
C85 C -0.16178(15) 0.98389(8) 0.08059(4) 0.0181(3) Uani 1 1 d . . . . .
C140 C -0.10017(16) 1.00792(9) 0.10765(4) 0.0190(3) Uani 1 1 d . . . . .
F35 F 0.76736(17) 0.57691(10) 0.22510(6) 0.0816(6) Uani 1 1 d . . . . .
C93 C -0.24116(16) 1.09946(9) 0.06618(5) 0.0217(4) Uani 1 1 d . . . . .
C97 C -0.06957(17) 0.92038(10) 0.00999(5) 0.0262(4) Uani 1 1 d . . . . .
H97 H -0.010643 0.943982 0.018619 0.031 Uiso 1 1 calc R U . . .
C90 C -0.15622(16) 0.89455(9) 0.03388(5) 0.0209(4) Uani 1 1 d . . . . .
C42 C 0.81104(17) 0.50079(9) 0.05070(5) 0.0229(4) Uani 1 1 d . . . . .
H42 H 0.772347 0.480893 0.033404 0.027 Uiso 1 1 calc R U . . .
C125 C 0.22740(17) 0.80599(9) 0.27206(5) 0.0236(4) Uani 1 1 d . . . . .
H125 H 0.268016 0.821933 0.290136 0.028 Uiso 1 1 calc R U . . .
C43 C 0.87188(16) 0.45935(9) 0.07522(5) 0.0221(4) Uani 1 1 d . . . . .
C88 C -0.17820(18) 1.12216(9) 0.09309(5) 0.0254(4) Uani 1 1 d . . . . .
H88 H -0.183232 1.168626 0.097101 0.030 Uiso 1 1 calc R U . . .
C41 C 0.80695(17) 0.57138(9) 0.05153(5) 0.0236(4) Uani 1 1 d . . . . .
C124 C 0.15842(17) 0.85257(9) 0.25156(4) 0.0221(4) Uani 1 1 d . . . . .
C204 C 0.89332(16) 0.83975(9) 0.43820(4) 0.0224(4) Uani 1 1 d . . . . .
C45 C 0.87569(17) 0.34849(9) 0.04044(5) 0.0239(4) Uani 1 1 d . . . . .
C38 C 0.92965(17) 0.49030(10) 0.10102(5) 0.0238(4) Uani 1 1 d . . . . .
C166 C 1.06717(17) 0.67306(9) 0.56179(5) 0.0230(4) Uani 1 1 d . . . . .
C91 C -0.14953(16) 0.90778(9) 0.07328(4) 0.0192(3) Uani 1 1 d . . . . .
H91 H -0.067422 0.889474 0.078883 0.023 Uiso 1 1 calc R U . . .
C82 C 0.09810(17) 0.82874(9) 0.22421(4) 0.0230(4) Uani 1 1 d . . . . .
C103 C -0.33033(17) 1.12190(9) 0.00745(5) 0.0234(4) Uani 1 1 d . . . . .
C203 C 0.83434(16) 0.81600(9) 0.41063(4) 0.0222(4) Uani 1 1 d . . . . .
C58 C 0.69906(17) 0.58466(9) -0.00535(5) 0.0248(4) Uani 1 1 d . . . . .
C87 C -0.10813(18) 1.07809(9) 0.11417(5) 0.0235(4) Uani 1 1 d . . . . .
C208 C 0.76563(17) 0.86303(10) 0.39021(5) 0.0252(4) Uani 1 1 d . . . . .
H208 H 0.725502 0.847354 0.371960 0.030 Uiso 1 1 calc R U . . .
C89 C -0.24384(18) 0.85965(10) 0.02050(5) 0.0283(4) Uani 1 1 d . . . . .
H89 H -0.302998 0.842476 0.035978 0.034 Uiso 1 1 calc R U . . .
C64 C 0.61867(18) 0.65433(9) 0.04937(5) 0.0249(4) Uani 1 1 d . . . . .
C98 C -0.23819(18) 0.87118(9) 0.09758(5) 0.0236(4) Uani 1 1 d . . . . .
C86 C 0.04620(17) 0.89492(9) 0.17445(4) 0.0224(4) Uani 1 1 d . . . . .
C161 C 1.12563(17) 0.70365(9) 0.58752(5) 0.0241(4) Uani 1 1 d . . . . .
C207 C 0.75574(17) 0.93244(9) 0.39646(5) 0.0262(4) Uani 1 1 d . . . . .
C139 C 0.23679(18) 0.73621(9) 0.26608(5) 0.0268(4) Uani 1 1 d . . . . .
C81 C -0.04929(17) 0.94174(9) 0.15735(4) 0.0222(4) Uani 1 1 d . . . . .
C51 C 0.77282(19) 0.35988(9) 0.10250(5) 0.0257(4) Uani 1 1 d . . . . .
C9 C 1.19500(18) 0.33380(10) 0.28359(5) 0.0280(4) Uani 1 1 d . . . . .
H9 H 1.233234 0.354180 0.300819 0.034 Uiso 1 1 calc R U . . .
C162 C 1.18724(18) 0.66242(10) 0.61192(5) 0.0267(4) Uani 1 1 d . . . . .
H162 H 1.226692 0.682417 0.629007 0.032 Uiso 1 1 calc R U . . .
C5 C 1.07733(18) 0.34294(10) 0.23310(5) 0.0266(4) Uani 1 1 d . . . . .
C114 C -0.31453(18) 1.15113(9) 0.04369(5) 0.0243(4) Uani 1 1 d . . . . .
H114 H -0.266871 1.189636 0.039383 0.029 Uiso 1 1 calc R U . . .
C198 C 1.02696(17) 0.72684(9) 0.50718(5) 0.0232(4) Uani 1 1 d . . . . .
C199 C 0.93432(17) 0.77109(9) 0.48783(4) 0.0222(4) Uani 1 1 d . . . . .
C104 C -0.43253(18) 1.09126(10) 0.00083(5) 0.0283(4) Uani 1 1 d . . . . .
H104 H -0.497535 1.091837 0.018185 0.034 Uiso 1 1 calc R U . . .
C113 C 0.15394(17) 0.94092(9) 0.29840(5) 0.0251(4) Uani 1 1 d . . . . .
C115 C 0.24038(18) 0.97605(10) 0.31165(5) 0.0281(4) Uani 1 1 d . . . . .
H115 H 0.299081 0.993505 0.296126 0.034 Uiso 1 1 calc R U . . .
C168 C 1.22347(19) 0.80420(10) 0.56095(5) 0.0273(4) Uani 1 1 d . . . . .
C71 C -0.43604(19) 1.17869(10) 0.06325(5) 0.0273(4) Uani 1 1 d . . . . .
C65 C 0.5689(2) 0.71840(10) 0.03867(5) 0.0301(4) Uani 1 1 d . . . . .
H65 H 0.604317 0.738449 0.018530 0.036 Uiso 1 1 calc R U . . .
C163 C 1.19093(18) 0.59238(10) 0.61126(5) 0.0267(4) Uani 1 1 d . . . . .
C40 C 0.86849(19) 0.60022(10) 0.07664(5) 0.0297(4) Uani 1 1 d . . . . .
H40 H 0.868215 0.647182 0.076822 0.036 Uiso 1 1 calc R U . . .
C8 C 1.19936(18) 0.26370(10) 0.28304(5) 0.0287(4) Uani 1 1 d . . . . .
C44 C 0.87386(18) 0.38194(9) 0.07646(5) 0.0248(4) Uani 1 1 d . . . . .
H44 H 0.950648 0.364367 0.086073 0.030 Uiso 1 1 calc R U . . .
C108 C -0.23545(18) 1.12148(11) -0.01931(5) 0.0302(4) Uani 1 1 d . . . . .
H108 H -0.167566 1.143062 -0.015497 0.036 Uiso 1 1 calc R U . . .
C17 C 1.3509(2) 0.43945(11) 0.22858(5) 0.0313(4) Uani 1 1 d . . . . .
H17 H 1.367584 0.399814 0.241658 0.038 Uiso 1 1 calc R U . . .
C112 C 0.14690(17) 0.92846(9) 0.25889(5) 0.0236(4) Uani 1 1 d . . . . .
H112 H 0.064768 0.946979 0.253419 0.028 Uiso 1 1 calc R U . . .
C123 C 0.35376(19) 0.93573(11) 0.22505(5) 0.0300(4) Uani 1 1 d . . . . .
H123 H 0.378022 0.891884 0.232830 0.036 Uiso 1 1 calc R U . . .
C46 C 0.77371(19) 0.35230(11) 0.02118(6) 0.0309(4) Uani 1 1 d . . . . .
H46 H 0.700228 0.374841 0.030806 0.037 Uiso 1 1 calc R U . . .
C57 C 0.73049(17) 0.61872(9) 0.02796(5) 0.0248(4) Uani 1 1 d . . . . .
H57 H 0.780970 0.654409 0.019801 0.030 Uiso 1 1 calc R U . . .
C96 C -0.0691(2) 0.91176(12) -0.02633(5) 0.0333(5) Uani 1 1 d . . . . .
H96 H -0.011507 0.929627 -0.042079 0.040 Uiso 1 1 calc R U . . .
C111 C -0.35733(19) 0.89962(11) 0.10663(5) 0.0297(4) Uani 1 1 d . . . . .
H111 H -0.383204 0.942800 0.098249 0.036 Uiso 1 1 calc R U . . .
C10 C 1.13411(17) 0.37448(10) 0.25870(5) 0.0263(4) Uani 1 1 d . . . . .
C3 C 1.04856(18) 0.39616(9) 0.17808(5) 0.0259(4) Uani 1 1 d . . . . .
C206 C 0.81645(19) 0.95475(10) 0.42393(5) 0.0289(4) Uani 1 1 d . . . . .
H206 H 0.810678 1.001093 0.428353 0.035 Uiso 1 1 calc R U . . .
C205 C 0.88552(18) 0.90994(10) 0.44500(5) 0.0270(4) Uani 1 1 d . . . . .
C116 C 0.23575(19) 0.96512(10) 0.23449(5) 0.0260(4) Uani 1 1 d . . . . .
C217 C 0.75149(19) 0.69462(11) 0.35011(5) 0.0318(4) Uani 1 1 d . . . . .
H217 H 0.692582 0.677258 0.365607 0.038 Uiso 1 1 calc R U . . .
C12 C 1.23347(19) 0.47403(10) 0.23189(5) 0.0283(4) Uani 1 1 d . . . . .
C215 C 0.63876(19) 0.73066(10) 0.43561(5) 0.0279(4) Uani 1 1 d . . . . .
H215 H 0.611801 0.772671 0.426023 0.034 Uiso 1 1 calc R U . . .
C179 C 1.22457(19) 0.81175(10) 0.64174(5) 0.0297(4) Uani 1 1 d . . . . .
H179 H 1.298353 0.790203 0.631737 0.036 Uiso 1 1 calc R U . . .
C221 C 0.92637(18) 0.75433(10) 0.33966(5) 0.0315(4) Uani 1 1 d . . . . .
H221 H 0.986357 0.777087 0.348317 0.038 Uiso 1 1 calc R U . . .
C50 C 0.9824(2) 0.31086(10) 0.02624(6) 0.0330(4) Uani 1 1 d . . . . .
H50 H 1.050682 0.306229 0.039064 0.040 Uiso 1 1 calc R U . . .
C52 C 0.6568(2) 0.39543(11) 0.10626(5) 0.0318(4) Uani 1 1 d . . . . .
H52 H 0.641021 0.435445 0.093420 0.038 Uiso 1 1 calc R U . . .
C118 C 0.1759(2) 0.71385(10) 0.23866(5) 0.0303(4) Uani 1 1 d . . . . .
H118 H 0.181709 0.667490 0.234261 0.036 Uiso 1 1 calc R U . . .
C209 C 0.84676(17) 0.74038(9) 0.40301(5) 0.0258(4) Uani 1 1 d . . . . .
H209 H 0.929177 0.722115 0.408349 0.031 Uiso 1 1 calc R U . . .
C201 C 0.80746(18) 0.78442(11) 0.50552(5) 0.0294(4) Uani 1 1 d . . . . .
H20A H 0.759764 0.816565 0.491632 0.044 Uiso 1 1 calc R U . . .
H20B H 0.810501 0.802533 0.528756 0.044 Uiso 1 1 calc R U . . .
H20C H 0.770916 0.742714 0.507514 0.044 Uiso 1 1 calc R U . . .
C106 C -0.3419(2) 1.05922(11) -0.05677(5) 0.0308(4) Uani 1 1 d . . . . .
C39 C 0.9307(2) 0.56111(10) 0.10161(5) 0.0305(4) Uani 1 1 d . . . . .
C173 C 1.3385(2) 0.76800(11) 0.55554(5) 0.0321(4) Uani 1 1 d . . . . .
H173 H 1.354090 0.726438 0.567029 0.038 Uiso 1 1 calc R U . . .
C31 C 1.3880(2) 0.18175(10) 0.28511(5) 0.0301(4) Uani 1 1 d . . . . .
C128 C 0.42432(19) 0.74529(11) 0.33170(5) 0.0311(4) Uani 1 1 d . . . . .
H128 H 0.488444 0.745710 0.314123 0.037 Uiso 1 1 calc R U . . .
C77 C 0.06781(18) 0.91465(10) 0.32236(5) 0.0310(4) Uani 1 1 d . . . . .
H77 H 0.009122 0.890924 0.313700 0.037 Uiso 1 1 calc R U . . .
C127 C 0.32360(18) 0.71323(9) 0.32522(5) 0.0266(4) Uani 1 1 d . . . . .
C167 C 1.12257(18) 0.78089(10) 0.58679(5) 0.0261(4) Uani 1 1 d . . . . .
H167 H 1.045657 0.798364 0.577216 0.031 Uiso 1 1 calc R U . . .
C23 C 1.2267(2) 0.48245(11) 0.31355(6) 0.0330(4) Uani 1 1 d . . . . .
H23 H 1.300761 0.459471 0.304663 0.040 Uiso 1 1 calc R U . . .
C59 C 0.58165(19) 0.57284(12) -0.01079(5) 0.0328(4) Uani 1 1 d . . . . .
H59 H 0.518343 0.585692 0.006413 0.039 Uiso 1 1 calc R U . . .
C210 C 0.75887(18) 0.70327(9) 0.42749(5) 0.0257(4) Uani 1 1 d . . . . .
C216 C 0.83960(17) 0.72856(9) 0.36359(5) 0.0255(4) Uani 1 1 d . . . . .
C4 C 0.95970(18) 0.43656(10) 0.15592(5) 0.0266(4) Uani 1 1 d . . . . .
C183 C 1.29590(18) 0.57964(10) 0.66870(5) 0.0290(4) Uani 1 1 d . . . . .
C1 C 1.1761(2) 0.37711(12) 0.16161(5) 0.0343(5) Uani 1 1 d . . . . .
H1A H 1.173074 0.356568 0.138959 0.051 Uiso 1 1 calc R U . . .
H1B H 1.219271 0.345460 0.176830 0.051 Uiso 1 1 calc R U . . .
H1C H 1.217315 0.417131 0.158517 0.051 Uiso 1 1 calc R U . . .
C214 C 0.5575(2) 0.69697(12) 0.45771(5) 0.0360(5) Uani 1 1 d . . . . .
H214 H 0.476950 0.715439 0.462731 0.043 Uiso 1 1 calc R U . . .
C122 C 0.10653(19) 0.75847(10) 0.21761(5) 0.0284(4) Uani 1 1 d . . . . .
C164 C 1.12891(19) 0.56334(10) 0.58608(5) 0.0311(4) Uani 1 1 d . . . . .
H164 H 1.129469 0.516365 0.585882 0.037 Uiso 1 1 calc R U . . .
C174 C 1.12094(18) 0.81468(9) 0.62274(5) 0.0273(4) Uani 1 1 d . . . . .
C25 C 1.30657(18) 0.25118(10) 0.34013(5) 0.0287(4) Uani 1 1 d . . . . .
C224 C 0.68258(19) 0.98492(10) 0.37412(5) 0.0287(4) Uani 1 1 d . . . . .
H224 H 0.731259 1.023011 0.369811 0.034 Uiso 1 1 calc R U . . .
C165 C 1.06610(19) 0.60238(10) 0.56120(5) 0.0301(4) Uani 1 1 d . . . . .
C69 C 0.5645(2) 0.62557(11) 0.07949(6) 0.0371(5) Uani 1 1 d . . . . .
H69 H 0.596547 0.582946 0.087190 0.045 Uiso 1 1 calc R U . . .
C225 C 0.66713(18) 0.95580(10) 0.33791(5) 0.0276(4) Uani 1 1 d . . . . .
C189 C 1.3803(2) 0.50987(10) 0.61459(5) 0.0296(4) Uani 1 1 d . . . . .
C107 C -0.2396(2) 1.08958(12) -0.05161(5) 0.0344(5) Uani 1 1 d . . . . .
H107 H -0.175090 1.088863 -0.069136 0.041 Uiso 1 1 calc R U . . .
C126 C 0.30822(19) 0.68409(10) 0.28894(5) 0.0287(4) Uani 1 1 d . . . . .
H126 H 0.258939 0.646252 0.293236 0.034 Uiso 1 1 calc R U . . .
C30 C 1.42450(19) 0.26111(11) 0.34636(5) 0.0342(5) Uani 1 1 d . . . . .
H30 H 1.488747 0.247436 0.329588 0.041 Uiso 1 1 calc R U . . .
C18 C 1.12629(18) 0.48663(9) 0.29317(5) 0.0282(4) Uani 1 1 d . . . . .
C105 C -0.4391(2) 1.05956(11) -0.03153(5) 0.0319(4) Uani 1 1 d . . . . .
H105 H -0.507737 1.039143 -0.035901 0.038 Uiso 1 1 calc R U . . .
C84 C 0.1666(2) 0.87714(13) 0.15349(5) 0.0366(5) Uani 1 1 d . . . . .
H84A H 0.200992 0.918056 0.146255 0.055 Uiso 1 1 calc R U . . .
H84B H 0.154990 0.851863 0.132879 0.055 Uiso 1 1 calc R U . . .
H84C H 0.220988 0.850103 0.167906 0.055 Uiso 1 1 calc R U . . .
C63 C 0.7916(2) 0.56459(12) -0.03148(6) 0.0358(5) Uani 1 1 d . . . . .
H63 H 0.871261 0.571510 -0.028028 0.043 Uiso 1 1 calc R U . . .
C230 C 0.56440(19) 0.92559(11) 0.33095(5) 0.0323(4) Uani 1 1 d . . . . .
H230 H 0.499070 0.926541 0.348219 0.039 Uiso 1 1 calc R U . . .
C95 C -0.1561(2) 0.87608(13) -0.03828(5) 0.0362(5) Uani 1 1 d . . . . .
C60 C 0.5569(2) 0.54190(12) -0.04175(6) 0.0373(5) Uani 1 1 d . . . . .
H60 H 0.477912 0.533590 -0.045229 0.045 Uiso 1 1 calc R U . . .
C133 C 0.4288(2) 0.65489(10) 0.26993(5) 0.0305(4) Uani 1 1 d . . . . .
C56 C 0.7956(2) 0.30155(10) 0.12292(5) 0.0347(5) Uani 1 1 d . . . . .
H56 H 0.873192 0.277733 0.121099 0.042 Uiso 1 1 calc R U . . .
C61 C 0.6504(2) 0.52414(12) -0.06672(5) 0.0360(5) Uani 1 1 d . . . . .
C66 C 0.4675(2) 0.75314(11) 0.05733(6) 0.0385(5) Uani 1 1 d . . . . .
H66 H 0.434639 0.795769 0.049875 0.046 Uiso 1 1 calc R U . . .
C83 C -0.1694(2) 0.95893(12) 0.17834(5) 0.0374(5) Uani 1 1 d . . . . .
H83A H -0.224577 0.985210 0.163867 0.056 Uiso 1 1 calc R U . . .
H83B H -0.158146 0.984815 0.198772 0.056 Uiso 1 1 calc R U . . .
H83C H -0.202533 0.917806 0.185860 0.056 Uiso 1 1 calc R U . . .
C7 C 1.1375(2) 0.23397(10) 0.25791(5) 0.0344(5) Uani 1 1 d . . . . .
H7 H 1.137915 0.186988 0.258017 0.041 Uiso 1 1 calc R U . . .
C184 C 1.4129(2) 0.59203(12) 0.67415(6) 0.0348(5) Uani 1 1 d . . . . .
H184 H 1.476715 0.579922 0.656995 0.042 Uiso 1 1 calc R U . . .
C47 C 0.7796(2) 0.32302(12) -0.01220(6) 0.0385(5) Uani 1 1 d . . . . .
H47 H 0.711933 0.326949 -0.025285 0.046 Uiso 1 1 calc R U . . .
C94 C -0.2439(2) 0.85013(13) -0.01592(5) 0.0362(5) Uani 1 1 d . . . . .
H94 H -0.302321 0.826624 -0.024873 0.043 Uiso 1 1 calc R U . . .
C194 C 1.4316(2) 0.44665(10) 0.62669(6) 0.0357(5) Uani 1 1 d . . . . .
H194 H 1.395421 0.427296 0.646925 0.043 Uiso 1 1 calc R U . . .
C129 C 0.4316(2) 0.77701(12) 0.36410(6) 0.0356(5) Uani 1 1 d . . . . .
H129 H 0.499487 0.798223 0.368302 0.043 Uiso 1 1 calc R U . . .
C231 C 0.56288(19) 1.01324(10) 0.39388(5) 0.0302(4) Uani 1 1 d . . . . .
C99 C -0.2011(2) 0.80675(11) 0.11069(6) 0.0378(5) Uani 1 1 d . . . . .
H99 H -0.121739 0.787004 0.104906 0.045 Uiso 1 1 calc R U . . .
C53 C 0.5633(2) 0.37236(12) 0.12892(6) 0.0377(5) Uani 1 1 d . . . . .
H53 H 0.485389 0.395822 0.130896 0.045 Uiso 1 1 calc R U . . .
C16 C 1.4432(2) 0.46295(12) 0.20619(5) 0.0368(5) Uani 1 1 d . . . . .
H16 H 1.521533 0.439986 0.204459 0.044 Uiso 1 1 calc R U . . .
C24 C 1.27620(18) 0.21683(10) 0.30666(5) 0.0293(4) Uani 1 1 d . . . . .
H24 H 1.226266 0.180871 0.314754 0.035 Uiso 1 1 calc R U . . .
C132 C 0.23000(19) 0.71250(11) 0.35222(5) 0.0347(5) Uani 1 1 d . . . . .
H132 H 0.162654 0.690342 0.348533 0.042 Uiso 1 1 calc R U . . .
C110 C -0.4386(2) 0.86471(13) 0.12800(6) 0.0372(5) Uani 1 1 d . . . . .
H110 H -0.518608 0.883604 0.133602 0.045 Uiso 1 1 calc R U . . .
C11 C 1.13125(18) 0.45212(10) 0.25730(5) 0.0290(4) Uani 1 1 d . . . . .
H11 H 1.055303 0.469234 0.247094 0.035 Uiso 1 1 calc R U . . .
C72 C -0.4974(2) 1.14057(13) 0.08846(6) 0.0416(5) Uani 1 1 d . . . . .
H72 H -0.461891 1.097741 0.094796 0.050 Uiso 1 1 calc R U . . .
C28 C 1.3532(2) 0.31054(12) 0.40225(5) 0.0368(5) Uani 1 1 d . . . . .
C6 C 1.0753(2) 0.27236(11) 0.23273(6) 0.0348(5) Uani 1 1 d . . . . .
C101 C 0.2407(2) 0.98574(13) 0.34821(6) 0.0393(5) Uani 1 1 d . . . . .
H101 H 0.298457 1.009875 0.357104 0.047 Uiso 1 1 calc R U . . .
C130 C 0.3350(2) 0.77582(11) 0.38955(5) 0.0353(5) Uani 1 1 d . . . . .
C48 C 0.8890(2) 0.28792(12) -0.02535(6) 0.0398(5) Uani 1 1 d . . . . .
C229 C 0.5572(2) 0.89391(12) 0.29867(6) 0.0364(5) Uani 1 1 d . . . . .
H229 H 0.487952 0.874165 0.294186 0.044 Uiso 1 1 calc R U . . .
C49 C 0.9887(2) 0.28009(12) -0.00673(6) 0.0401(5) Uani 1 1 d . . . . .
H49 H 1.060074 0.254612 -0.015838 0.048 Uiso 1 1 calc R U . . .
C182 C 1.26688(18) 0.54528(10) 0.63512(5) 0.0287(4) Uani 1 1 d . . . . .
H182 H 1.216502 0.509420 0.643057 0.034 Uiso 1 1 calc R U . . .
C2 C 0.8325(2) 0.45637(13) 0.17257(5) 0.0379(5) Uani 1 1 d . . . . .
H2A H 0.791489 0.416435 0.176570 0.057 Uiso 1 1 calc R U . . .
H2B H 0.788601 0.486914 0.156980 0.057 Uiso 1 1 calc R U . . .
H2C H 0.836245 0.478415 0.194773 0.057 Uiso 1 1 calc R U . . .
C62 C 0.7681(2) 0.53447(13) -0.06260(6) 0.0416(5) Uani 1 1 d . . . . .
H62 H 0.830540 0.521717 -0.080096 0.050 Uiso 1 1 calc R U . . .
C239 C 0.9531(2) 0.93565(11) 0.47380(6) 0.0378(5) Uani 1 1 d . . . . .
H23A H 0.953530 0.983930 0.471284 0.057 Uiso 1 1 calc R U . . .
H23B H 1.035429 0.914008 0.471969 0.057 Uiso 1 1 calc R U . . .
H23C H 0.913452 0.925430 0.496537 0.057 Uiso 1 1 calc R U . . .
C76 C -0.4896(2) 1.24329(11) 0.05485(7) 0.0386(5) Uani 1 1 d . . . . .
H76 H -0.448362 1.269742 0.038367 0.046 Uiso 1 1 calc R U . . .
C36 C 1.4355(2) 0.11653(10) 0.29443(6) 0.0361(5) Uani 1 1 d . . . . .
H36 H 1.398987 0.095174 0.313967 0.043 Uiso 1 1 calc R U . . .
C202 C 1.1478(2) 0.70419(12) 0.48757(5) 0.0369(5) Uani 1 1 d . . . . .
H20D H 1.188938 0.743157 0.480903 0.055 Uiso 1 1 calc R U . . .
H20E H 1.135366 0.680017 0.466666 0.055 Uiso 1 1 calc R U . . .
H20F H 1.196399 0.674866 0.502583 0.055 Uiso 1 1 calc R U . . .
C190 C 1.4373(2) 0.53779(11) 0.58450(6) 0.0379(5) Uani 1 1 d . . . . .
H190 H 1.405277 0.579938 0.576171 0.045 Uiso 1 1 calc R U . . .
C29 C 1.4472(2) 0.29140(12) 0.37755(6) 0.0386(5) Uani 1 1 d . . . . .
H29 H 1.526338 0.298583 0.381550 0.046 Uiso 1 1 calc R U . . .
C211 C 0.7979(2) 0.64028(11) 0.44206(6) 0.0378(5) Uani 1 1 d . . . . .
H211 H 0.877883 0.621000 0.436804 0.045 Uiso 1 1 calc R U . . .
C172 C 1.4309(2) 0.79250(13) 0.53331(6) 0.0406(5) Uani 1 1 d . . . . .
H172 H 1.508002 0.768281 0.530166 0.049 Uiso 1 1 calc R U . . .
C121 C 0.4367(2) 0.97058(13) 0.20415(6) 0.0389(5) Uani 1 1 d . . . . .
H121 H 0.515914 0.950890 0.198096 0.047 Uiso 1 1 calc R U . . .
C236 C 0.5108(2) 1.07917(11) 0.38653(6) 0.0380(5) Uani 1 1 d . . . . .
H236 H 0.552233 1.105762 0.370165 0.046 Uiso 1 1 calc R U . . .
C79 C -0.0388(2) 1.10496(11) 0.14243(5) 0.0360(5) Uani 1 1 d . . . . .
H79A H -0.081606 1.099393 0.165293 0.054 Uiso 1 1 calc R U . . .
H79B H -0.031752 1.152302 0.138094 0.054 Uiso 1 1 calc R U . . .
H79C H 0.041120 1.080279 0.141895 0.054 Uiso 1 1 calc R U . . .
C131 C 0.2344(2) 0.74400(12) 0.38461(6) 0.0391(5) Uani 1 1 d . . . . .
H131 H 0.170865 0.743469 0.402374 0.047 Uiso 1 1 calc R U . . .
C78 C 0.0671(2) 0.92285(12) 0.35858(6) 0.0385(5) Uani 1 1 d . . . . .
H78 H 0.009764 0.904625 0.374257 0.046 Uiso 1 1 calc R U . . .
C175 C 1.0137(2) 0.85092(11) 0.63754(6) 0.0366(5) Uani 1 1 d . . . . .
H175 H 0.944537 0.854678 0.625095 0.044 Uiso 1 1 calc R U . . .
C220 C 0.9255(2) 0.74691(12) 0.30342(5) 0.0381(5) Uani 1 1 d . . . . .
H220 H 0.983285 0.764755 0.287747 0.046 Uiso 1 1 calc R U . . .
C178 C 1.2193(2) 0.84028(12) 0.67510(6) 0.0397(5) Uani 1 1 d . . . . .
H178 H 1.287457 0.836561 0.687978 0.048 Uiso 1 1 calc R U . . .
C67 C 0.4173(2) 0.72256(13) 0.08717(6) 0.0394(5) Uani 1 1 d . . . . .
C13 C 1.2108(2) 0.53201(11) 0.21105(6) 0.0396(5) Uani 1 1 d . . . . .
H13 H 1.132770 0.555337 0.212493 0.048 Uiso 1 1 calc R U . . .
C138 C 0.4838(2) 0.59111(11) 0.28019(7) 0.0415(5) Uani 1 1 d . . . . .
H138 H 0.443319 0.566484 0.297714 0.050 Uiso 1 1 calc R U . . .
C19 C 1.0184(2) 0.52443(11) 0.30641(6) 0.0383(5) Uani 1 1 d . . . . .
H19 H 0.951566 0.528845 0.292988 0.046 Uiso 1 1 calc R U . . .
C185 C 1.4351(2) 0.62272(12) 0.70543(6) 0.0384(5) Uani 1 1 d . . . . .
H185 H 1.513369 0.632020 0.709066 0.046 Uiso 1 1 calc R U . . .
C226 C 0.76227(19) 0.95476(11) 0.31124(5) 0.0343(4) Uani 1 1 d . . . . .
H226 H 0.830423 0.976078 0.315083 0.041 Uiso 1 1 calc R U . . .
C228 C 0.6553(2) 0.89271(12) 0.27370(5) 0.0372(5) Uani 1 1 d . . . . .
C35 C 1.5356(3) 0.08276(12) 0.27541(6) 0.0440(6) Uani 1 1 d . . . . .
H35 H 1.565994 0.038963 0.281806 0.053 Uiso 1 1 calc R U . . .
C227 C 0.7583(2) 0.92277(13) 0.27903(5) 0.0393(5) Uani 1 1 d . . . . .
H227 H 0.823232 0.921677 0.261617 0.047 Uiso 1 1 calc R U . . .
C22 C 1.2170(2) 0.51213(13) 0.34674(6) 0.0421(5) Uani 1 1 d . . . . .
H22 H 1.282715 0.508090 0.360591 0.051 Uiso 1 1 calc R U . . .
C188 C 1.2019(2) 0.59906(13) 0.69468(6) 0.0405(5) Uani 1 1 d . . . . .
H188 H 1.122511 0.592008 0.690881 0.049 Uiso 1 1 calc R U . . .
C117 C 0.2007(2) 1.03061(11) 0.22261(6) 0.0427(5) Uani 1 1 d . . . . .
H117 H 0.121960 1.050868 0.228781 0.051 Uiso 1 1 calc R U . . .
C134 C 0.4895(2) 0.69013(13) 0.24330(6) 0.0442(6) Uani 1 1 d . . . . .
H134 H 0.453873 0.732071 0.235717 0.053 Uiso 1 1 calc R U . . .
C186 C 1.3403(2) 0.63913(12) 0.73081(6) 0.0415(5) Uani 1 1 d . . . . .
C100 C 0.1539(2) 0.95878(13) 0.37066(5) 0.0401(5) Uani 1 1 d . . . . .
C68 C 0.4626(2) 0.65971(13) 0.09843(6) 0.0452(6) Uani 1 1 d . . . . .
H68 H 0.426049 0.639888 0.118466 0.054 Uiso 1 1 calc R U . . .
C232 C 0.4991(2) 0.97474(14) 0.41852(6) 0.0459(6) Uani 1 1 d . . . . .
H232 H 0.532316 0.931051 0.424169 0.055 Uiso 1 1 calc R U . . .
C75 C -0.6036(2) 1.26927(12) 0.07058(8) 0.0487(6) Uani 1 1 d . . . . .
H75 H -0.639245 1.312371 0.064751 0.058 Uiso 1 1 calc R U . . .
C193 C 1.5342(2) 0.41264(12) 0.60930(6) 0.0432(6) Uani 1 1 d . . . . .
H193 H 1.567548 0.370707 0.617566 0.052 Uiso 1 1 calc R U . . .
C32 C 1.4460(2) 0.21260(12) 0.25627(6) 0.0439(6) Uani 1 1 d . . . . .
H32 H 1.416257 0.256392 0.249670 0.053 Uiso 1 1 calc R U . . .
C213 C 0.6008(3) 0.63536(13) 0.47185(6) 0.0430(6) Uani 1 1 d . . . . .
C109 C -0.3972(3) 0.80149(13) 0.14060(6) 0.0438(6) Uani 1 1 d . . . . .
C70 C 0.9974(3) 0.59366(12) 0.12833(7) 0.0491(7) Uani 1 1 d . . . . .
H70A H 1.001156 0.640647 0.122197 0.074 Uiso 1 1 calc R U . . .
H70B H 1.078641 0.570847 0.128453 0.074 Uiso 1 1 calc R U . . .
H70C H 0.955212 0.590313 0.151459 0.074 Uiso 1 1 calc R U . . .
C26 C 1.2122(2) 0.27307(12) 0.36567(6) 0.0383(5) Uani 1 1 d . . . . .
H26 H 1.132316 0.267893 0.361518 0.046 Uiso 1 1 calc R U . . .
C169 C 1.2016(3) 0.86472(12) 0.54250(6) 0.0470(6) Uani 1 1 d . . . . .
H169 H 1.124447 0.888991 0.545116 0.056 Uiso 1 1 calc R U . . .
C191 C 1.5409(3) 0.50409(13) 0.56664(6) 0.0460(6) Uani 1 1 d . . . . .
H191 H 1.578371 0.523185 0.546524 0.055 Uiso 1 1 calc R U . . .
C80 C 0.0385(3) 0.73179(11) 0.18893(6) 0.0432(6) Uani 1 1 d . . . . .
H80A H 0.081426 0.738379 0.166189 0.065 Uiso 1 1 calc R U . . .
H80B H -0.041931 0.755837 0.189538 0.065 Uiso 1 1 calc R U . . .
H80C H 0.032795 0.684203 0.192836 0.065 Uiso 1 1 calc R U . . .
C240 C 0.9972(3) 0.56930(12) 0.53491(7) 0.0482(6) Uani 1 1 d . . . . .
H24A H 1.039040 0.571425 0.511667 0.072 Uiso 1 1 calc R U . . .
H24B H 0.916486 0.592769 0.534750 0.072 Uiso 1 1 calc R U . . .
H24C H 0.992159 0.522666 0.541588 0.072 Uiso 1 1 calc R U . . .
C73 C -0.6114(2) 1.16556(16) 0.10445(6) 0.0493(6) Uani 1 1 d . . . . .
H73 H -0.652759 1.139717 0.121211 0.059 Uiso 1 1 calc R U . . .
C54 C 0.5902(2) 0.31385(12) 0.14819(6) 0.0416(5) Uani 1 1 d . . . . .
C219 C 0.8370(2) 0.71251(13) 0.29117(5) 0.0423(5) Uani 1 1 d . . . . .
C218 C 0.7497(2) 0.68603(14) 0.31357(6) 0.0446(6) Uani 1 1 d . . . . .
H218 H 0.690667 0.662913 0.304634 0.054 Uiso 1 1 calc R U . . .
C27 C 1.2347(2) 0.30229(13) 0.39701(6) 0.0436(5) Uani 1 1 d . . . . .
H27 H 1.171326 0.315967 0.414059 0.052 Uiso 1 1 calc R U . . .
C15 C 1.4164(2) 0.52090(13) 0.18663(6) 0.0420(5) Uani 1 1 d . . . . .
C55 C 0.7044(3) 0.27807(12) 0.14606(6) 0.0476(6) Uani 1 1 d . . . . .
H55 H 0.720361 0.239134 0.159732 0.057 Uiso 1 1 calc R U . . .
C235 C 0.3995(2) 1.10587(12) 0.40295(7) 0.0468(6) Uani 1 1 d . . . . .
H235 H 0.366475 1.150018 0.398118 0.056 Uiso 1 1 calc R U . . .
C20 C 1.0089(2) 0.55567(13) 0.33935(7) 0.0461(6) Uani 1 1 d . . . . .
H20 H 0.936878 0.581286 0.347840 0.055 Uiso 1 1 calc R U . . .
C234 C 0.3392(3) 1.06544(14) 0.42649(6) 0.0466(6) Uani 1 1 d . . . . .
C21 C 1.1062(2) 0.54808(12) 0.35876(6) 0.0438(6) Uani 1 1 d . . . . .
C33 C 1.5473(3) 0.17970(14) 0.23705(7) 0.0530(7) Uani 1 1 d . . . . .
H33 H 1.585808 0.201179 0.217889 0.064 Uiso 1 1 calc R U . . .
C177 C 1.1092(2) 0.87458(12) 0.68872(6) 0.0437(5) Uani 1 1 d . . . . .
C102 C -0.2816(3) 0.77116(13) 0.13248(7) 0.0514(7) Uani 1 1 d . . . . .
H102 H -0.256786 0.728049 0.141141 0.062 Uiso 1 1 calc R U . . .
C187 C 1.2238(2) 0.62872(14) 0.72616(6) 0.0475(6) Uani 1 1 d . . . . .
H187 H 1.160690 0.641053 0.743497 0.057 Uiso 1 1 calc R U . . .
C74 C -0.6615(2) 1.22914(15) 0.09493(7) 0.0494(7) Uani 1 1 d . . . . .
C34 C 1.5897(2) 0.11520(13) 0.24671(6) 0.0453(6) Uani 1 1 d . . . . .
C14 C 1.3020(3) 0.55588(12) 0.18810(7) 0.0488(6) Uani 1 1 d . . . . .
H14 H 1.285708 0.594440 0.174176 0.059 Uiso 1 1 calc R U . . .
C192 C 1.5869(2) 0.44207(13) 0.57928(6) 0.0448(6) Uani 1 1 d . . . . .
C176 C 1.0080(2) 0.88158(12) 0.67051(6) 0.0450(5) Uani 1 1 d . . . . .
H176 H 0.936375 0.906388 0.679931 0.054 Uiso 1 1 calc R U . . .
C137 C 0.5960(3) 0.56394(12) 0.26505(8) 0.0532(7) Uani 1 1 d . . . . .
H137 H 0.631831 0.521730 0.272188 0.064 Uiso 1 1 calc R U . . .
C212 C 0.7184(3) 0.60585(12) 0.46444(7) 0.0511(7) Uani 1 1 d . . . . .
H212 H 0.744471 0.563802 0.474143 0.061 Uiso 1 1 calc R U . . .
C37 C 1.0089(3) 0.23908(13) 0.20607(7) 0.0542(7) Uani 1 1 d . . . . .
H37A H 1.053634 0.239837 0.183189 0.081 Uiso 1 1 calc R U . . .
H37B H 0.929159 0.263295 0.204863 0.081 Uiso 1 1 calc R U . . .
H37C H 1.001337 0.192874 0.213154 0.081 Uiso 1 1 calc R U . . .
C120 C 0.3972(3) 1.03527(14) 0.19273(6) 0.0495(6) Uani 1 1 d . . . . .
C136 C 0.6529(3) 0.60094(15) 0.23921(7) 0.0543(7) Uani 1 1 d . . . . .
C135 C 0.6029(3) 0.66355(16) 0.22777(6) 0.0532(7) Uani 1 1 d . . . . .
H135 H 0.644133 0.687452 0.210086 0.064 Uiso 1 1 calc R U . . .
C233 C 0.3871(3) 1.00043(15) 0.43473(6) 0.0516(6) Uani 1 1 d . . . . .
H233 H 0.344560 0.974174 0.450983 0.062 Uiso 1 1 calc R U . . .
C171 C 1.4050(3) 0.85326(14) 0.51620(7) 0.0537(7) Uani 1 1 d . . . . .
C119 C 0.2818(3) 1.06644(14) 0.20159(7) 0.0581(7) Uani 1 1 d . . . . .
H119 H 0.258152 1.110349 0.193773 0.070 Uiso 1 1 calc R U . . .
C170 C 1.2927(3) 0.89000(14) 0.52012(8) 0.0679(9) Uani 1 1 d . . . . .
H170 H 1.277411 0.931013 0.508093 0.082 Uiso 1 1 calc R U . . .

loop_
_atom_site_aniso_label
_atom_site_aniso_U_11
_atom_site_aniso_U_22
_atom_site_aniso_U_33
_atom_site_aniso_U_23
_atom_site_aniso_U_13
_atom_site_aniso_U_12
F78 0.0605(9) 0.0544(9) 0.0243(6) -0.0081(6) -0.0083(6) -0.0031(7)
F8 0.0694(10) 0.0575(9) 0.0314(7) -0.0116(6) -0.0111(6) -0.0117(8)
F36 0.0667(10) 0.0623(10) 0.0288(7) -0.0103(6) -0.0105(6) -0.0016(7)
F238 0.0674(10) 0.0619(10) 0.0332(7) -0.0067(6) -0.0070(6) 0.0005(8)
F3 0.0662(10) 0.0640(10) 0.0317(7) -0.0084(6) -0.0081(6) -0.0115(8)
F6 0.0814(12) 0.0676(11) 0.0357(7) -0.0281(7) 0.0076(7) -0.0187(9)
F63 0.0654(10) 0.1089(14) 0.0217(6) -0.0179(7) 0.0056(6) -0.0421(10)
F7 0.0592(10) 0.0636(11) 0.0557(9) -0.0165(8) -0.0001(8) 0.0295(8)
F5 0.0746(11) 0.0598(10) 0.0503(9) 0.0128(7) 0.0222(8) -0.0134(8)
F196 0.0764(11) 0.0649(10) 0.0337(7) -0.0053(6) -0.0080(7) -0.0099(8)
F2 0.0749(11) 0.0615(10) 0.0482(8) 0.0142(7) 0.0094(7) -0.0225(8)
N40 0.0227(7) 0.0215(7) 0.0164(7) -0.0002(5) -0.0058(5) 0.0013(6)
F223 0.0883(13) 0.0716(11) 0.0425(8) 0.0203(7) 0.0000(8) -0.0429(10)
N200 0.0233(7) 0.0244(8) 0.0196(7) -0.0015(6) -0.0069(6) -0.0023(6)
F62 0.0783(12) 0.0714(11) 0.0506(9) 0.0252(8) 0.0098(8) -0.0330(10)
N37 0.0297(8) 0.0219(7) 0.0151(7) 0.0006(5) -0.0070(6) -0.0015(6)
F21 0.0679(10) 0.1126(15) 0.0259(7) -0.0181(7) 0.0052(6) -0.0412(10)
F180 0.0866(12) 0.0697(11) 0.0404(8) -0.0263(7) 0.0072(8) -0.0185(9)
F77 0.0482(9) 0.0738(12) 0.0951(13) -0.0508(11) 0.0051(9) 0.0145(8)
N197 0.0273(8) 0.0227(7) 0.0191(7) -0.0005(6) -0.0069(6) -0.0010(6)
N2 0.0287(8) 0.0227(8) 0.0247(8) -0.0040(6) -0.0101(6) 0.0014(6)
F222 0.0706(11) 0.1214(16) 0.0264(7) -0.0180(8) 0.0029(7) -0.0426(10)
F1 0.0893(12) 0.0717(11) 0.0422(8) -0.0314(7) 0.0124(8) -0.0221(9)
F4 0.0710(11) 0.0718(12) 0.0577(10) -0.0168(8) -0.0006(8) 0.0334(9)
F195 0.0657(11) 0.0706(11) 0.0631(10) -0.0176(8) -0.0059(8) 0.0285(9)
N1 0.0328(8) 0.0283(8) 0.0232(7) -0.0051(6) -0.0108(6) -0.0035(7)
F239 0.0846(13) 0.0816(13) 0.0628(10) 0.0343(9) 0.0104(9) -0.0353(11)
F237 0.0622(10) 0.0668(11) 0.0744(11) -0.0318(9) 0.0179(9) 0.0028(9)
C92 0.0222(8) 0.0184(8) 0.0196(8) 0.0020(6) -0.0067(6) -0.0014(6)
F181 0.0956(15) 0.0773(13) 0.0807(13) 0.0326(10) 0.0425(11) -0.0109(11)
C85 0.0207(8) 0.0166(8) 0.0166(7) 0.0011(6) -0.0026(6) -0.0002(6)
C140 0.0216(8) 0.0188(8) 0.0160(7) 0.0013(6) -0.0027(6) 0.0018(6)
F35 0.0589(11) 0.0749(12) 0.1046(14) -0.0499(11) 0.0037(10) 0.0189(9)
C93 0.0249(9) 0.0188(8) 0.0213(8) 0.0040(6) -0.0059(7) 0.0001(7)
C97 0.0243(9) 0.0278(9) 0.0271(9) -0.0045(7) -0.0006(7) -0.0057(7)
C90 0.0216(8) 0.0184(8) 0.0222(8) -0.0021(6) -0.0038(6) 0.0015(6)
C42 0.0250(9) 0.0196(9) 0.0249(8) -0.0024(7) -0.0078(7) -0.0015(7)
C125 0.0294(9) 0.0222(9) 0.0214(8) 0.0023(7) -0.0110(7) -0.0050(7)
C43 0.0237(9) 0.0181(8) 0.0250(8) -0.0033(7) -0.0057(7) -0.0006(7)
C88 0.0349(10) 0.0164(8) 0.0250(9) -0.0013(7) -0.0075(7) 0.0011(7)
C41 0.0241(9) 0.0201(9) 0.0267(9) -0.0004(7) -0.0043(7) -0.0013(7)
C124 0.0295(9) 0.0218(9) 0.0165(8) 0.0016(6) -0.0070(7) -0.0061(7)
C204 0.0250(9) 0.0244(9) 0.0190(8) 0.0026(7) -0.0061(6) -0.0049(7)
C45 0.0278(9) 0.0155(8) 0.0286(9) -0.0020(7) -0.0038(7) -0.0023(7)
C38 0.0262(9) 0.0224(9) 0.0229(8) -0.0039(7) -0.0068(7) 0.0012(7)
C166 0.0267(9) 0.0238(9) 0.0188(8) 0.0038(7) -0.0072(7) -0.0012(7)
C91 0.0217(8) 0.0146(8) 0.0214(8) 0.0008(6) -0.0059(6) 0.0007(6)
C82 0.0308(9) 0.0223(9) 0.0169(8) 0.0037(6) -0.0087(7) -0.0027(7)
C103 0.0275(9) 0.0198(8) 0.0227(8) 0.0085(7) -0.0082(7) 0.0013(7)
C203 0.0261(9) 0.0234(9) 0.0186(8) 0.0015(6) -0.0065(6) -0.0063(7)
C58 0.0280(9) 0.0219(9) 0.0246(9) 0.0053(7) -0.0046(7) -0.0018(7)
C87 0.0321(10) 0.0214(9) 0.0173(8) -0.0017(7) -0.0067(7) -0.0010(7)
C208 0.0264(9) 0.0280(9) 0.0231(8) 0.0013(7) -0.0086(7) -0.0068(7)
C89 0.0273(9) 0.0318(10) 0.0272(9) -0.0065(8) 0.0009(7) -0.0102(8)
C64 0.0298(9) 0.0198(9) 0.0258(9) 0.0009(7) -0.0091(7) -0.0015(7)
C98 0.0341(10) 0.0194(9) 0.0181(8) 0.0028(6) -0.0061(7) -0.0039(7)
C86 0.0287(9) 0.0222(9) 0.0153(8) -0.0010(6) -0.0072(7) 0.0046(7)
C161 0.0279(9) 0.0231(9) 0.0226(8) 0.0023(7) -0.0069(7) -0.0053(7)
C207 0.0291(9) 0.0231(9) 0.0272(9) 0.0039(7) -0.0070(7) -0.0039(7)
C139 0.0328(10) 0.0227(9) 0.0262(9) 0.0042(7) -0.0107(7) -0.0032(7)
C81 0.0273(9) 0.0222(9) 0.0159(8) 0.0011(6) -0.0051(7) 0.0039(7)
C51 0.0358(10) 0.0196(9) 0.0223(8) -0.0028(7) -0.0073(7) -0.0017(7)
C9 0.0333(10) 0.0273(10) 0.0255(9) 0.0007(7) -0.0100(7) -0.0074(8)
C162 0.0322(10) 0.0261(9) 0.0243(8) 0.0073(7) -0.0124(7) -0.0067(7)
C5 0.0330(10) 0.0277(10) 0.0206(8) -0.0012(7) -0.0092(7) -0.0046(8)
C114 0.0303(10) 0.0172(8) 0.0259(9) 0.0045(7) -0.0090(7) -0.0005(7)
C198 0.0288(9) 0.0224(9) 0.0180(8) 0.0000(7) -0.0063(7) 0.0022(7)
C199 0.0268(9) 0.0208(8) 0.0192(8) -0.0021(6) -0.0063(7) 0.0005(7)
C104 0.0305(10) 0.0290(10) 0.0254(9) 0.0040(7) -0.0027(7) -0.0038(8)
C113 0.0273(9) 0.0202(8) 0.0278(9) -0.0039(7) -0.0052(7) 0.0002(7)
C115 0.0293(10) 0.0318(10) 0.0242(9) -0.0057(7) 0.0022(7) -0.0103(8)
C168 0.0406(11) 0.0207(9) 0.0212(8) -0.0009(7) -0.0070(8) -0.0026(8)
C71 0.0354(10) 0.0221(9) 0.0247(9) -0.0025(7) -0.0132(8) 0.0040(8)
C65 0.0433(12) 0.0193(9) 0.0290(9) 0.0033(7) -0.0130(8) -0.0020(8)
C163 0.0293(9) 0.0239(9) 0.0275(9) 0.0039(7) -0.0073(7) -0.0022(7)
C40 0.0377(11) 0.0178(9) 0.0347(10) -0.0036(7) -0.0101(8) -0.0016(8)
C8 0.0313(10) 0.0288(10) 0.0269(9) 0.0012(7) -0.0059(7) -0.0046(8)
C44 0.0288(9) 0.0169(8) 0.0286(9) -0.0007(7) -0.0088(7) 0.0028(7)
C108 0.0264(10) 0.0342(11) 0.0301(10) 0.0093(8) -0.0076(8) -0.0010(8)
C17 0.0373(11) 0.0308(10) 0.0260(9) 0.0026(8) -0.0070(8) -0.0025(8)
C112 0.0278(9) 0.0192(8) 0.0246(9) -0.0017(7) -0.0061(7) -0.0030(7)
C123 0.0345(11) 0.0288(10) 0.0268(9) 0.0026(8) -0.0035(8) -0.0034(8)
C46 0.0307(10) 0.0289(10) 0.0338(10) -0.0076(8) -0.0043(8) -0.0037(8)
C57 0.0269(9) 0.0210(9) 0.0268(9) 0.0037(7) -0.0045(7) -0.0034(7)
C96 0.0332(10) 0.0410(12) 0.0264(10) -0.0030(8) 0.0052(8) -0.0127(9)
C111 0.0314(10) 0.0293(10) 0.0285(9) 0.0038(8) -0.0036(8) -0.0041(8)
C10 0.0291(9) 0.0274(10) 0.0241(9) -0.0010(7) -0.0074(7) -0.0060(7)
C3 0.0331(10) 0.0230(9) 0.0221(9) -0.0064(7) -0.0092(7) 0.0011(7)
C206 0.0379(11) 0.0207(9) 0.0299(9) -0.0004(7) -0.0100(8) -0.0054(8)
C205 0.0358(10) 0.0251(9) 0.0223(8) -0.0005(7) -0.0101(7) -0.0064(8)
C116 0.0368(10) 0.0211(9) 0.0210(8) -0.0010(7) -0.0055(7) -0.0046(8)
C217 0.0331(10) 0.0365(11) 0.0279(9) -0.0069(8) -0.0004(8) -0.0141(9)
C12 0.0381(11) 0.0226(9) 0.0256(9) -0.0081(7) -0.0075(8) -0.0047(8)
C215 0.0341(10) 0.0260(9) 0.0255(9) 0.0020(7) -0.0083(8) -0.0065(8)
C179 0.0331(10) 0.0286(10) 0.0277(9) -0.0033(8) -0.0035(8) -0.0039(8)
C221 0.0303(10) 0.0328(10) 0.0327(10) -0.0053(8) -0.0042(8) -0.0076(8)
C50 0.0309(10) 0.0241(10) 0.0435(11) -0.0064(8) -0.0025(9) 0.0004(8)
C52 0.0350(11) 0.0308(10) 0.0293(10) 0.0031(8) -0.0060(8) -0.0012(8)
C118 0.0429(11) 0.0192(9) 0.0302(9) -0.0015(7) -0.0131(8) -0.0016(8)
C209 0.0275(9) 0.0232(9) 0.0276(9) -0.0022(7) -0.0069(7) -0.0024(7)
C201 0.0290(10) 0.0358(10) 0.0212(8) 0.0014(7) -0.0022(7) 0.0057(8)
C106 0.0402(11) 0.0304(10) 0.0211(9) 0.0020(7) -0.0074(8) 0.0024(8)
C39 0.0374(11) 0.0211(9) 0.0341(10) -0.0046(8) -0.0137(8) -0.0001(8)
C173 0.0364(11) 0.0321(11) 0.0276(9) 0.0057(8) -0.0035(8) -0.0034(8)
C31 0.0417(11) 0.0221(9) 0.0280(9) 0.0029(7) -0.0131(8) -0.0027(8)
C128 0.0323(10) 0.0348(11) 0.0275(9) 0.0047(8) -0.0074(8) -0.0061(8)
C77 0.0289(10) 0.0328(10) 0.0320(10) -0.0038(8) -0.0035(8) -0.0059(8)
C127 0.0325(10) 0.0229(9) 0.0252(9) 0.0082(7) -0.0122(7) -0.0013(7)
C167 0.0280(9) 0.0247(9) 0.0265(9) -0.0004(7) -0.0077(7) -0.0025(7)
C23 0.0359(11) 0.0313(10) 0.0329(10) -0.0077(8) -0.0043(8) -0.0062(8)
C59 0.0274(10) 0.0398(11) 0.0307(10) -0.0042(8) -0.0027(8) -0.0006(8)
C210 0.0363(10) 0.0207(9) 0.0218(8) -0.0034(7) -0.0072(7) -0.0067(7)
C216 0.0277(9) 0.0220(9) 0.0271(9) -0.0041(7) -0.0064(7) -0.0012(7)
C4 0.0320(10) 0.0230(9) 0.0245(9) -0.0072(7) -0.0090(8) 0.0043(7)
C183 0.0340(10) 0.0292(10) 0.0250(9) 0.0098(7) -0.0083(7) -0.0059(8)
C1 0.0391(11) 0.0386(11) 0.0222(9) -0.0066(8) -0.0070(8) 0.0124(9)
C214 0.0391(12) 0.0456(13) 0.0257(10) -0.0020(9) -0.0033(8) -0.0151(10)
C122 0.0410(11) 0.0228(9) 0.0234(9) -0.0003(7) -0.0132(8) -0.0043(8)
C164 0.0397(11) 0.0194(9) 0.0355(10) 0.0034(7) -0.0140(8) -0.0012(8)
C174 0.0333(10) 0.0201(9) 0.0291(9) 0.0003(7) -0.0034(7) -0.0045(7)
C25 0.0323(10) 0.0294(10) 0.0245(9) 0.0076(7) -0.0042(7) -0.0040(8)
C224 0.0363(10) 0.0223(9) 0.0287(9) 0.0062(7) -0.0086(8) -0.0055(8)
C165 0.0400(11) 0.0221(9) 0.0299(9) -0.0008(7) -0.0144(8) -0.0027(8)
C69 0.0454(13) 0.0249(10) 0.0363(11) 0.0090(8) 0.0056(9) 0.0084(9)
C225 0.0306(10) 0.0254(9) 0.0270(9) 0.0096(7) -0.0094(7) -0.0002(7)
C189 0.0406(11) 0.0205(9) 0.0301(9) 0.0054(7) -0.0165(8) -0.0051(8)
C107 0.0325(11) 0.0441(12) 0.0249(9) 0.0080(8) -0.0038(8) 0.0025(9)
C126 0.0402(11) 0.0205(9) 0.0275(9) 0.0062(7) -0.0147(8) -0.0040(8)
C30 0.0302(10) 0.0411(12) 0.0307(10) 0.0037(9) -0.0032(8) -0.0016(9)
C18 0.0348(10) 0.0201(9) 0.0304(9) -0.0030(7) -0.0048(8) -0.0035(7)
C105 0.0359(11) 0.0339(11) 0.0283(10) 0.0024(8) -0.0103(8) -0.0088(9)
C84 0.0339(11) 0.0494(13) 0.0205(9) 0.0078(8) -0.0012(8) 0.0187(9)
C63 0.0294(10) 0.0442(12) 0.0335(10) -0.0012(9) 0.0015(8) -0.0065(9)
C230 0.0301(10) 0.0349(11) 0.0324(10) 0.0074(8) -0.0054(8) -0.0043(8)
C95 0.0363(11) 0.0506(13) 0.0228(9) -0.0102(9) -0.0008(8) -0.0101(10)
C60 0.0319(11) 0.0459(13) 0.0357(11) -0.0054(9) -0.0105(9) -0.0052(9)
C133 0.0412(11) 0.0239(9) 0.0278(9) -0.0009(7) -0.0163(8) 0.0005(8)
C56 0.0498(13) 0.0208(9) 0.0311(10) 0.0001(8) -0.0005(9) 0.0038(9)
C61 0.0500(13) 0.0351(11) 0.0238(9) 0.0002(8) -0.0077(9) -0.0051(9)
C66 0.0497(13) 0.0241(10) 0.0406(12) -0.0032(9) -0.0185(10) 0.0116(9)
C83 0.0346(11) 0.0480(13) 0.0233(9) 0.0092(9) 0.0044(8) 0.0167(9)
C7 0.0454(12) 0.0246(10) 0.0355(10) -0.0007(8) -0.0139(9) -0.0054(9)
C184 0.0318(11) 0.0387(11) 0.0347(10) 0.0024(9) -0.0077(8) -0.0035(9)
C47 0.0438(12) 0.0387(12) 0.0356(11) -0.0082(9) -0.0090(9) -0.0101(10)
C94 0.0325(11) 0.0515(13) 0.0279(10) -0.0124(9) -0.0009(8) -0.0175(10)
C194 0.0486(13) 0.0240(10) 0.0364(11) 0.0051(8) -0.0174(9) -0.0022(9)
C129 0.0401(12) 0.0393(12) 0.0299(10) 0.0035(8) -0.0110(8) -0.0098(9)
C231 0.0368(11) 0.0282(10) 0.0269(9) 0.0020(7) -0.0109(8) -0.0029(8)
C99 0.0499(13) 0.0249(10) 0.0364(11) 0.0122(8) -0.0008(9) 0.0013(9)
C53 0.0393(12) 0.0422(12) 0.0305(10) -0.0002(9) 0.0010(9) -0.0032(10)
C16 0.0394(12) 0.0440(13) 0.0278(10) -0.0005(9) -0.0034(8) -0.0070(10)
C24 0.0329(10) 0.0260(9) 0.0302(9) 0.0062(7) -0.0060(8) -0.0066(8)
C132 0.0318(10) 0.0380(11) 0.0356(10) 0.0103(9) -0.0108(8) -0.0047(8)
C110 0.0373(11) 0.0465(13) 0.0293(10) 0.0023(9) -0.0004(8) -0.0136(10)
C11 0.0312(10) 0.0259(10) 0.0312(10) -0.0040(8) -0.0107(8) -0.0016(8)
C72 0.0405(12) 0.0457(13) 0.0335(11) 0.0096(9) 0.0005(9) 0.0126(10)
C28 0.0443(12) 0.0404(12) 0.0266(10) 0.0006(8) -0.0058(9) -0.0067(9)
C6 0.0447(12) 0.0281(10) 0.0347(10) -0.0011(8) -0.0173(9) -0.0068(9)
C101 0.0354(11) 0.0542(14) 0.0317(11) -0.0163(10) -0.0016(8) -0.0182(10)
C130 0.0446(12) 0.0375(11) 0.0238(9) 0.0005(8) -0.0104(8) 0.0014(9)
C48 0.0554(14) 0.0337(11) 0.0310(11) -0.0120(9) 0.0067(10) -0.0151(10)
C229 0.0362(11) 0.0370(11) 0.0374(11) 0.0040(9) -0.0065(9) -0.0080(9)
C49 0.0394(12) 0.0334(11) 0.0460(13) -0.0134(9) 0.0090(10) -0.0049(9)
C182 0.0336(10) 0.0243(9) 0.0301(9) 0.0087(7) -0.0109(8) -0.0059(8)
C2 0.0365(11) 0.0459(13) 0.0272(10) -0.0084(9) -0.0021(8) 0.0130(9)
C62 0.0384(12) 0.0511(14) 0.0345(11) -0.0062(10) 0.0080(9) -0.0086(10)
C239 0.0555(14) 0.0304(10) 0.0318(10) -0.0038(8) -0.0216(10) -0.0084(9)
C76 0.0403(12) 0.0202(10) 0.0567(14) -0.0031(9) -0.0203(10) 0.0039(8)
C36 0.0507(13) 0.0252(10) 0.0337(10) 0.0048(8) -0.0129(9) -0.0031(9)
C202 0.0334(11) 0.0481(13) 0.0239(9) 0.0051(8) -0.0008(8) 0.0154(9)
C190 0.0500(13) 0.0259(10) 0.0357(11) 0.0064(8) -0.0042(9) 0.0037(9)
C29 0.0327(11) 0.0454(13) 0.0388(11) 0.0000(9) -0.0088(9) -0.0046(9)
C211 0.0528(13) 0.0206(9) 0.0392(11) 0.0024(8) -0.0057(10) 0.0002(9)
C172 0.0415(12) 0.0461(13) 0.0327(11) 0.0041(9) 0.0047(9) -0.0050(10)
C121 0.0388(12) 0.0491(13) 0.0299(10) 0.0048(9) 0.0002(9) -0.0119(10)
C236 0.0450(13) 0.0238(10) 0.0470(12) 0.0037(9) -0.0126(10) -0.0065(9)
C79 0.0555(14) 0.0272(10) 0.0282(10) -0.0058(8) -0.0219(9) -0.0025(9)
C131 0.0388(12) 0.0472(13) 0.0295(10) 0.0077(9) -0.0031(8) 0.0023(10)
C78 0.0379(11) 0.0457(13) 0.0325(10) -0.0044(9) 0.0041(8) -0.0122(10)
C175 0.0349(11) 0.0303(10) 0.0439(11) -0.0058(9) -0.0023(9) -0.0003(8)
C220 0.0369(11) 0.0466(13) 0.0315(10) -0.0037(9) 0.0029(8) -0.0122(9)
C178 0.0465(13) 0.0440(13) 0.0315(10) -0.0077(9) -0.0071(9) -0.0142(10)
C67 0.0386(12) 0.0400(12) 0.0370(11) -0.0108(9) -0.0095(9) 0.0123(10)
C13 0.0543(14) 0.0216(10) 0.0418(12) -0.0023(8) -0.0052(10) 0.0022(9)
C138 0.0489(13) 0.0224(10) 0.0555(14) 0.0004(9) -0.0216(11) -0.0014(9)
C19 0.0351(11) 0.0295(10) 0.0496(12) -0.0091(9) -0.0027(9) -0.0005(8)
C185 0.0337(11) 0.0447(13) 0.0385(11) 0.0002(9) -0.0108(9) -0.0057(9)
C226 0.0316(10) 0.0389(11) 0.0324(10) 0.0076(8) -0.0064(8) -0.0028(8)
C228 0.0433(12) 0.0425(12) 0.0242(9) 0.0045(8) -0.0064(8) 0.0039(9)
C35 0.0641(16) 0.0254(11) 0.0418(12) -0.0014(9) -0.0196(11) 0.0100(10)
C227 0.0367(11) 0.0504(13) 0.0282(10) 0.0084(9) -0.0010(8) 0.0033(10)
C22 0.0502(14) 0.0453(13) 0.0342(11) -0.0095(9) -0.0072(10) -0.0160(11)
C188 0.0322(11) 0.0518(14) 0.0376(11) 0.0010(10) -0.0018(9) -0.0067(10)
C117 0.0540(14) 0.0248(10) 0.0468(13) 0.0086(9) 0.0002(10) 0.0019(10)
C134 0.0488(14) 0.0477(14) 0.0340(11) 0.0079(10) -0.0071(10) 0.0053(11)
C186 0.0517(14) 0.0423(12) 0.0307(11) 0.0061(9) -0.0074(9) -0.0050(10)
C100 0.0410(12) 0.0570(14) 0.0240(9) -0.0105(9) -0.0006(8) -0.0125(10)
C68 0.0501(14) 0.0432(13) 0.0366(12) 0.0044(10) 0.0091(10) 0.0087(11)
C232 0.0519(14) 0.0444(13) 0.0396(12) 0.0164(10) -0.0040(10) -0.0001(11)
C75 0.0439(13) 0.0251(11) 0.0769(18) -0.0151(11) -0.0182(13) 0.0089(10)
C193 0.0609(15) 0.0275(11) 0.0416(12) -0.0021(9) -0.0210(11) 0.0059(10)
C32 0.0602(15) 0.0287(11) 0.0372(11) 0.0090(9) 0.0078(10) 0.0082(10)
C213 0.0627(16) 0.0427(13) 0.0275(10) 0.0059(9) -0.0027(10) -0.0244(12)
C109 0.0569(15) 0.0462(14) 0.0306(11) 0.0097(10) 0.0023(10) -0.0218(12)
C70 0.0719(18) 0.0281(11) 0.0527(14) -0.0094(10) -0.0330(13) -0.0058(11)
C26 0.0304(10) 0.0493(13) 0.0355(11) -0.0003(9) -0.0010(8) -0.0068(9)
C169 0.0653(16) 0.0246(11) 0.0457(13) 0.0084(9) 0.0075(11) 0.0065(10)
C191 0.0568(15) 0.0440(13) 0.0354(11) 0.0014(10) -0.0042(10) 0.0024(11)
C80 0.0695(16) 0.0282(11) 0.0365(11) -0.0045(9) -0.0298(11) -0.0053(10)
C240 0.0688(17) 0.0284(11) 0.0529(14) -0.0035(10) -0.0356(13) -0.0054(11)
C73 0.0448(14) 0.0678(18) 0.0313(11) -0.0014(11) 0.0020(10) 0.0067(12)
C54 0.0584(15) 0.0359(12) 0.0296(10) -0.0012(9) 0.0085(10) -0.0106(11)
C219 0.0426(12) 0.0597(15) 0.0261(10) -0.0111(9) -0.0009(9) -0.0129(11)
C218 0.0401(12) 0.0672(16) 0.0314(11) -0.0158(10) -0.0016(9) -0.0250(11)
C27 0.0403(12) 0.0548(14) 0.0345(11) -0.0046(10) 0.0081(9) -0.0085(10)
C15 0.0570(15) 0.0384(12) 0.0322(11) 0.0007(9) 0.0008(10) -0.0156(11)
C55 0.0763(18) 0.0278(11) 0.0350(12) 0.0078(9) 0.0046(11) 0.0012(11)
C235 0.0481(14) 0.0296(11) 0.0620(15) -0.0102(10) -0.0063(11) 0.0009(10)
C20 0.0452(13) 0.0378(13) 0.0538(14) -0.0164(10) 0.0106(11) -0.0073(10)
C234 0.0511(14) 0.0484(14) 0.0398(12) -0.0161(10) -0.0032(10) -0.0015(11)
C21 0.0593(15) 0.0379(12) 0.0352(11) -0.0137(9) 0.0080(10) -0.0176(11)
C33 0.0686(18) 0.0458(14) 0.0383(12) 0.0062(10) 0.0069(12) 0.0108(13)
C177 0.0600(15) 0.0374(12) 0.0344(11) -0.0103(9) 0.0059(10) -0.0148(11)
C102 0.0719(18) 0.0342(12) 0.0456(13) 0.0212(10) 0.0047(12) -0.0054(12)
C187 0.0456(13) 0.0592(16) 0.0368(12) -0.0042(11) 0.0060(10) -0.0088(11)
C74 0.0419(13) 0.0532(15) 0.0507(14) -0.0358(12) -0.0087(11) 0.0139(11)
C34 0.0505(14) 0.0441(13) 0.0376(12) -0.0118(10) -0.0086(10) 0.0155(11)
C14 0.0736(18) 0.0258(11) 0.0449(13) 0.0063(9) -0.0003(12) -0.0015(11)
C192 0.0436(13) 0.0434(13) 0.0455(13) -0.0147(10) -0.0136(10) 0.0132(10)
C176 0.0445(13) 0.0401(13) 0.0481(13) -0.0116(10) 0.0092(10) -0.0037(10)
C137 0.0532(15) 0.0261(11) 0.0809(19) -0.0127(12) -0.0230(14) 0.0076(10)
C212 0.080(2) 0.0281(11) 0.0461(13) 0.0123(10) -0.0096(13) -0.0105(12)
C37 0.0795(19) 0.0316(12) 0.0594(15) -0.0032(11) -0.0421(15) -0.0118(12)
C120 0.0639(17) 0.0516(15) 0.0355(12) 0.0152(10) 0.0004(11) -0.0235(13)
C136 0.0531(15) 0.0544(16) 0.0537(15) -0.0317(13) -0.0130(12) 0.0124(13)
C135 0.0573(16) 0.0659(18) 0.0333(12) -0.0067(11) -0.0019(11) 0.0051(13)
C233 0.0555(15) 0.0654(17) 0.0311(11) 0.0062(11) 0.0052(10) -0.0030(13)
C171 0.0694(18) 0.0467(14) 0.0415(13) 0.0112(11) 0.0185(12) -0.0106(13)
C119 0.080(2) 0.0356(13) 0.0564(16) 0.0212(12) 0.0038(14) -0.0060(13)
C170 0.097(2) 0.0352(13) 0.0603(17) 0.0244(12) 0.0263(16) 0.0098(14)

loop_
_atom_type_symbol
_atom_type_description
_atom_type_scat_dispersion_real
_atom_type_scat_dispersion_imag
_atom_type_scat_source
C C 0.0181 0.0091 'International Tables Vol C Tables 4.2.6.8 and 6.1.1.4'
H H 0.0000 0.0000 'International Tables Vol C Tables 4.2.6.8 and 6.1.1.4'
F F 0.0727 0.0534 'International Tables Vol C Tables 4.2.6.8 and 6.1.1.4'
N N 0.0311 0.0180 'International Tables Vol C Tables 4.2.6.8 and 6.1.1.4'

loop_
_geom_angle_atom_site_label_1
_geom_angle_atom_site_label_2
_geom_angle_atom_site_label_3
_geom_angle
_geom_angle_site_symmetry_1
_geom_angle_site_symmetry_3
_geom_angle_publ_flag
C81 N40 C140 121.10(15) . . ?
C204 N200 H200 119.7 . . ?
C199 N200 H200 119.7 . . ?
C199 N200 C204 120.61(16) . . ?
C86 N37 C82 121.30(16) . . ?
C198 N197 C166 123.50(16) . . ?
C4 N2 C38 121.89(17) . . ?
C3 N1 C5 121.55(17) . . ?
C85 C92 H92 119.3 . . ?
C93 C92 H92 119.3 . . ?
C93 C92 C85 121.42(16) . . ?
C92 C85 C140 119.45(15) . . ?
C92 C85 C91 121.00(15) . . ?
C140 C85 C91 119.54(15) . . ?
C85 C140 N40 119.51(15) . . ?
C85 C140 C87 120.26(15) . . ?
C87 C140 N40 119.89(15) . . ?
C92 C93 C88 118.05(16) . . ?
C92 C93 C114 122.42(15) . . ?
C88 C93 C114 119.51(16) . . ?
C90 C97 H97 119.2 . . ?
C96 C97 H97 119.2 . . ?
C96 C97 C90 121.63(17) . . ?
C97 C90 C91 117.35(15) . . ?
C89 C90 C97 118.39(16) . . ?
C89 C90 C91 124.25(16) . . ?
C43 C42 H42 119.3 . . ?
C41 C42 H42 119.3 . . ?
C41 C42 C43 121.49(16) . . ?
C124 C125 H125 119.2 . . ?
C139 C125 H125 119.2 . . ?
C139 C125 C124 121.65(16) . . ?
C42 C43 C38 118.38(16) . . ?
C42 C43 C44 123.39(15) . . ?
C38 C43 C44 118.17(16) . . ?
C93 C88 H88 118.7 . . ?
C87 C88 C93 122.57(17) . . ?
C87 C88 H88 118.7 . . ?
C42 C41 C57 123.15(16) . . ?
C40 C41 C42 118.65(17) . . ?
C40 C41 C57 118.04(16) . . ?
C125 C124 C112 121.05(15) . . ?
C82 C124 C125 119.25(16) . . ?
C82 C124 C112 119.70(16) . . ?
C203 C204 N200 120.01(16) . . ?
C203 C204 C205 120.57(16) . . ?
C205 C204 N200 119.14(15) . . ?
C46 C45 C44 122.77(17) . . ?
C46 C45 C50 117.91(18) . . ?
C50 C45 C44 119.30(17) . . ?
C43 C38 N2 120.10(16) . . ?
C43 C38 C39 121.21(17) . . ?
C39 C38 N2 118.25(16) . . ?
C161 C166 N197 119.67(16) . . ?
C161 C166 C165 120.96(16) . . ?
C165 C166 N197 118.76(16) . . ?
C85 C91 C90 110.86(13) . . ?
C85 C91 H91 106.5 . . ?
C90 C91 H91 106.5 . . ?
C98 C91 C85 112.22(14) . . ?
C98 C91 C90 113.67(14) . . ?
C98 C91 H91 106.5 . . ?
C124 C82 N37 119.58(16) . . ?
C124 C82 C122 120.11(16) . . ?
C122 C82 N37 119.91(16) . . ?
C104 C103 C114 122.44(17) . . ?
C104 C103 C108 118.25(17) . . ?
C108 C103 C114 119.15(17) . . ?
C204 C203 C208 118.82(16) . . ?
C204 C203 C209 119.83(16) . . ?
C208 C203 C209 121.34(15) . . ?
C59 C58 C57 122.76(18) . . ?
C59 C58 C63 118.14(18) . . ?
C63 C58 C57 119.10(17) . . ?
C140 C87 C79 120.87(17) . . ?
C88 C87 C140 118.25(16) . . ?
C88 C87 C79 120.84(17) . . ?
C203 C208 H208 119.1 . . ?
C207 C208 C203 121.85(16) . . ?
C207 C208 H208 119.1 . . ?
C90 C89 H89 119.7 . . ?
C90 C89 C94 120.61(18) . . ?
C94 C89 H89 119.7 . . ?
C65 C64 C57 119.39(17) . . ?
C69 C64 C65 118.13(19) . . ?
C69 C64 C57 122.49(17) . . ?
C111 C98 C91 121.87(16) . . ?
C111 C98 C99 118.38(19) . . ?
C99 C98 C91 119.74(18) . . ?
N37 C86 C81 116.24(17) . . ?
N37 C86 C84 126.03(16) . . ?
C84 C86 C81 117.73(16) . . ?
C166 C161 C167 118.25(16) . . ?
C162 C161 C166 118.85(17) . . ?
C162 C161 C167 122.86(16) . . ?
C208 C207 C206 118.10(17) . . ?
C208 C207 C224 122.77(16) . . ?
C206 C207 C224 119.13(16) . . ?
C125 C139 C126 122.62(16) . . ?
C118 C139 C125 117.92(17) . . ?
C118 C139 C126 119.44(16) . . ?
N40 C81 C86 116.05(17) . . ?
N40 C81 C83 126.52(16) . . ?
C83 C81 C86 117.42(16) . . ?
C52 C51 C44 122.30(17) . . ?
C56 C51 C44 119.41(18) . . ?
C56 C51 C52 118.28(19) . . ?
C8 C9 H9 119.4 . . ?
C8 C9 C10 121.12(17) . . ?
C10 C9 H9 119.4 . . ?
C161 C162 H162 119.3 . . ?
C163 C162 C161 121.40(17) . . ?
C163 C162 H162 119.3 . . ?
C10 C5 N1 120.03(17) . . ?
C10 C5 C6 121.83(17) . . ?
C6 C5 N1 117.62(16) . . ?
C93 C114 C103 111.23(14) . . ?
C93 C114 H114 107.0 . . ?
C103 C114 H114 107.0 . . ?
C71 C114 C93 111.87(15) . . ?
C71 C114 C103 112.29(15) . . ?
C71 C114 H114 107.0 . . ?
N197 C198 C199 114.90(16) . . ?
N197 C198 C202 126.95(17) . . ?
C202 C198 C199 118.13(15) . . ?
N200 C199 C198 116.38(16) . . ?
N200 C199 C201 125.90(16) . . ?
C201 C199 C198 117.72(15) . . ?
C103 C104 H104 119.5 . . ?
C103 C104 C105 120.93(18) . . ?
C105 C104 H104 119.5 . . ?
C115 C113 C112 124.01(17) . . ?
C115 C113 C77 118.33(17) . . ?
C77 C113 C112 117.66(16) . . ?
C113 C115 H115 119.6 . . ?
C113 C115 C101 120.79(18) . . ?
C101 C115 H115 119.6 . . ?
C173 C168 C167 122.84(17) . . ?
C169 C168 C173 117.9(2) . . ?
C169 C168 C167 119.2(2) . . ?
C72 C71 C114 122.11(18) . . ?
C72 C71 C76 118.5(2) . . ?
C76 C71 C114 119.33(19) . . ?
C64 C65 H65 119.2 . . ?
C66 C65 C64 121.7(2) . . ?
C66 C65 H65 119.2 . . ?
C162 C163 C164 118.60(17) . . ?
C162 C163 C182 123.00(16) . . ?
C164 C163 C182 118.27(17) . . ?
C41 C40 H40 119.0 . . ?
C41 C40 C39 122.03(17) . . ?
C39 C40 H40 119.0 . . ?
C9 C8 C7 118.80(18) . . ?
C9 C8 C24 123.18(17) . . ?
C7 C8 C24 117.85(17) . . ?
C43 C44 H44 106.0 . . ?
C45 C44 C43 114.86(15) . . ?
C45 C44 H44 106.0 . . ?
C51 C44 C43 111.61(15) . . ?
C51 C44 C45 111.66(15) . . ?
C51 C44 H44 106.0 . . ?
C103 C108 H108 119.1 . . ?
C107 C108 C103 121.73(19) . . ?
C107 C108 H108 119.1 . . ?
C12 C17 H17 119.3 . . ?
C16 C17 H17 119.3 . . ?
C16 C17 C12 121.4(2) . . ?
C124 C112 C113 110.39(14) . . ?
C124 C112 H112 106.5 . . ?
C124 C112 C116 112.33(15) . . ?
C113 C112 H112 106.5 . . ?
C116 C112 C113 114.04(15) . . ?
C116 C112 H112 106.5 . . ?
C116 C123 H123 119.3 . . ?
C116 C123 C121 121.4(2) . . ?
C121 C123 H123 119.3 . . ?
C45 C46 H46 119.4 . . ?
C47 C46 C45 121.3(2) . . ?
C47 C46 H46 119.4 . . ?
C41 C57 C58 113.54(15) . . ?
C41 C57 C64 110.83(15) . . ?
C41 C57 H57 106.3 . . ?
C58 C57 C64 112.97(15) . . ?
C58 C57 H57 106.3 . . ?
C64 C57 H57 106.3 . . ?
C97 C96 H96 121.0 . . ?
C95 C96 C97 117.94(18) . . ?
C95 C96 H96 121.0 . . ?
C98 C111 H111 119.4 . . ?
C98 C111 C110 121.3(2) . . ?
C110 C111 H111 119.4 . . ?
C9 C10 C11 123.00(16) . . ?
C5 C10 C9 118.54(17) . . ?
C5 C10 C11 118.41(16) . . ?
N1 C3 C4 114.97(19) . . ?
N1 C3 C1 127.22(18) . . ?
C4 C3 C1 117.81(18) . . ?
C207 C206 H206 118.9 . . ?
C207 C206 C205 122.13(17) . . ?
C205 C206 H206 118.9 . . ?
C204 C205 C239 120.51(17) . . ?
C206 C205 C204 118.53(16) . . ?
C206 C205 C239 120.94(17) . . ?
C123 C116 C112 121.43(17) . . ?
C123 C116 C117 118.7(2) . . ?
C117 C116 C112 119.84(19) . . ?
C216 C217 H217 119.5 . . ?
C216 C217 C218 121.04(19) . . ?
C218 C217 H217 119.5 . . ?
C17 C12 C11 123.23(18) . . ?
C13 C12 C17 117.7(2) . . ?
C13 C12 C11 119.0(2) . . ?
C210 C215 H215 119.1 . . ?
C210 C215 C214 121.83(19) . . ?
C214 C215 H215 119.1 . . ?
C174 C179 H179 119.3 . . ?
C178 C179 H179 119.3 . . ?
C178 C179 C174 121.4(2) . . ?
C216 C221 H221 119.2 . . ?
C220 C221 H221 119.2 . . ?
C220 C221 C216 121.70(18) . . ?
C45 C50 H50 119.3 . . ?
C49 C50 C45 121.3(2) . . ?
C49 C50 H50 119.3 . . ?
C51 C52 H52 119.3 . . ?
C51 C52 C53 121.5(2) . . ?
C53 C52 H52 119.3 . . ?
C139 C118 H118 118.9 . . ?
C122 C118 C139 122.25(17) . . ?
C122 C118 H118 118.9 . . ?
C203 C209 H209 106.5 . . ?
C203 C209 C210 112.09(15) . . ?
C203 C209 C216 110.31(15) . . ?
C210 C209 H209 106.5 . . ?
C216 C209 H209 106.5 . . ?
C216 C209 C210 114.43(15) . . ?
C199 C201 H20A 109.5 . . ?
C199 C201 H20B 109.5 . . ?
C199 C201 H20C 109.5 . . ?
H20A C201 H20B 109.5 . . ?
H20A C201 H20C 109.5 . . ?
H20B C201 H20C 109.5 . . ?
F78 C106 C107 118.91(19) . . ?
F78 C106 C105 118.46(19) . . ?
C107 C106 C105 122.63(19) . . ?
C38 C39 C70 120.93(18) . . ?
C40 C39 C38 118.17(17) . . ?
C40 C39 C70 120.90(18) . . ?
C168 C173 H173 119.2 . . ?
C168 C173 C172 121.5(2) . . ?
C172 C173 H173 119.2 . . ?
C36 C31 C24 119.75(18) . . ?
C32 C31 C24 122.51(18) . . ?
C32 C31 C36 117.7(2) . . ?
C127 C128 H128 119.3 . . ?
C127 C128 C129 121.49(19) . . ?
C129 C128 H128 119.3 . . ?
C113 C77 H77 119.0 . . ?
C78 C77 C113 121.99(18) . . ?
C78 C77 H77 119.0 . . ?
C128 C127 C126 122.40(18) . . ?
C128 C127 C132 117.93(18) . . ?
C132 C127 C126 119.50(17) . . ?
C161 C167 H167 105.9 . . ?
C168 C167 C161 111.77(16) . . ?
C168 C167 H167 105.9 . . ?
C174 C167 C161 115.82(15) . . ?
C174 C167 C168 110.65(15) . . ?
C174 C167 H167 105.9 . . ?
C18 C23 H23 119.6 . . ?
C22 C23 H23 119.6 . . ?
C22 C23 C18 120.9(2) . . ?
C58 C59 H59 119.6 . . ?
C58 C59 C60 120.85(19) . . ?
C60 C59 H59 119.6 . . ?
C215 C210 C209 121.38(17) . . ?
C215 C210 C211 118.41(19) . . ?
C211 C210 C209 120.21(19) . . ?
C217 C216 C221 118.14(17) . . ?
C217 C216 C209 124.00(17) . . ?
C221 C216 C209 117.85(16) . . ?
N2 C4 C3 115.45(19) . . ?
N2 C4 C2 126.75(18) . . ?
C3 C4 C2 117.80(18) . . ?
C184 C183 C182 121.96(19) . . ?
C184 C183 C188 118.81(19) . . ?
C188 C183 C182 119.23(18) . . ?
C3 C1 H1A 109.5 . . ?
C3 C1 H1B 109.5 . . ?
C3 C1 H1C 109.5 . . ?
H1A C1 H1B 109.5 . . ?
H1A C1 H1C 109.5 . . ?
H1B C1 H1C 109.5 . . ?
C215 C214 H214 121.2 . . ?
C213 C214 C215 117.6(2) . . ?
C213 C214 H214 121.2 . . ?
C82 C122 C80 120.70(17) . . ?
C118 C122 C82 118.82(16) . . ?
C118 C122 C80 120.45(17) . . ?
C163 C164 H164 119.0 . . ?
C165 C164 C163 122.07(18) . . ?
C165 C164 H164 119.0 . . ?
C179 C174 C167 122.57(18) . . ?
C175 C174 C179 117.79(18) . . ?
C175 C174 C167 119.64(17) . . ?
C30 C25 C24 122.65(18) . . ?
C30 C25 C26 118.35(19) . . ?
C26 C25 C24 118.99(18) . . ?
C207 C224 H224 106.9 . . ?
C225 C224 C207 110.66(15) . . ?
C225 C224 H224 106.9 . . ?
C231 C224 C207 111.90(15) . . ?
C231 C224 H224 106.9 . . ?
C231 C224 C225 113.27(16) . . ?
C166 C165 C240 121.32(17) . . ?
C164 C165 C166 118.06(17) . . ?
C164 C165 C240 120.61(18) . . ?
C64 C69 H69 119.6 . . ?
C64 C69 C68 120.9(2) . . ?
C68 C69 H69 119.6 . . ?
C230 C225 C224 122.66(18) . . ?
C226 C225 C224 119.38(17) . . ?
C226 C225 C230 117.81(18) . . ?
C194 C189 C182 118.99(18) . . ?
C190 C189 C194 117.9(2) . . ?
C190 C189 C182 123.07(17) . . ?
C108 C107 H107 121.1 . . ?
C106 C107 C108 117.88(19) . . ?
C106 C107 H107 121.1 . . ?
C139 C126 H126 106.8 . . ?
C127 C126 C139 111.34(15) . . ?
C127 C126 H126 106.8 . . ?
C133 C126 C139 112.21(16) . . ?
C133 C126 C127 112.42(15) . . ?
C133 C126 H126 106.8 . . ?
C25 C30 H30 119.9 . . ?
C25 C30 C29 120.3(2) . . ?
C29 C30 H30 119.9 . . ?
C23 C18 C11 122.66(18) . . ?
C19 C18 C23 118.14(18) . . ?
C19 C18 C11 119.20(18) . . ?
C104 C105 H105 120.7 . . ?
C106 C105 C104 118.55(19) . . ?
C106 C105 H105 120.7 . . ?
C86 C84 H84A 109.5 . . ?
C86 C84 H84B 109.5 . . ?
C86 C84 H84C 109.5 . . ?
H84A C84 H84B 109.5 . . ?
H84A C84 H84C 109.5 . . ?
H84B C84 H84C 109.5 . . ?
C58 C63 H63 119.2 . . ?
C62 C63 C58 121.7(2) . . ?
C62 C63 H63 119.2 . . ?
C225 C230 H230 119.2 . . ?
C225 C230 C229 121.53(19) . . ?
C229 C230 H230 119.2 . . ?
F63 C95 C96 118.01(19) . . ?
F63 C95 C94 119.32(19) . . ?
C96 C95 C94 122.67(19) . . ?
C59 C60 H60 120.7 . . ?
C61 C60 C59 118.7(2) . . ?
C61 C60 H60 120.7 . . ?
C138 C133 C126 119.6(2) . . ?
C134 C133 C126 122.22(19) . . ?
C134 C133 C138 118.2(2) . . ?
C51 C56 H56 119.4 . . ?
C51 C56 C55 121.3(2) . . ?
C55 C56 H56 119.4 . . ?
F8 C61 C62 118.0(2) . . ?
C60 C61 F8 119.1(2) . . ?
C60 C61 C62 122.8(2) . . ?
C65 C66 H66 121.0 . . ?
C67 C66 C65 118.01(19) . . ?
C67 C66 H66 121.0 . . ?
C81 C83 H83A 109.5 . . ?
C81 C83 H83B 109.5 . . ?
C81 C83 H83C 109.5 . . ?
H83A C83 H83B 109.5 . . ?
H83A C83 H83C 109.5 . . ?
H83B C83 H83C 109.5 . . ?
C8 C7 H7 119.0 . . ?
C6 C7 C8 122.08(19) . . ?
C6 C7 H7 119.0 . . ?
C183 C184 H184 120.1 . . ?
C183 C184 C185 119.8(2) . . ?
C185 C184 H184 120.1 . . ?
C46 C47 H47 121.0 . . ?
C48 C47 C46 118.1(2) . . ?
C48 C47 H47 121.0 . . ?
C89 C94 H94 120.6 . . ?
C95 C94 C89 118.75(18) . . ?
C95 C94 H94 120.6 . . ?
C189 C194 H194 119.3 . . ?
C193 C194 C189 121.4(2) . . ?
C193 C194 H194 119.3 . . ?
C128 C129 H129 121.0 . . ?
C130 C129 C128 117.9(2) . . ?
C130 C129 H129 121.0 . . ?
C236 C231 C224 120.03(19) . . ?
C232 C231 C224 122.10(19) . . ?
C232 C231 C236 117.8(2) . . ?
C98 C99 H99 119.5 . . ?
C98 C99 C102 121.0(2) . . ?
C102 C99 H99 119.5 . . ?
C52 C53 H53 121.0 . . ?
C54 C53 C52 117.9(2) . . ?
C54 C53 H53 121.0 . . ?
C17 C16 H16 120.8 . . ?
C15 C16 C17 118.5(2) . . ?
C15 C16 H16 120.8 . . ?
C8 C24 C31 110.46(15) . . ?
C8 C24 C25 113.59(16) . . ?
C8 C24 H24 106.2 . . ?
C31 C24 C25 113.48(16) . . ?
C31 C24 H24 106.2 . . ?
C25 C24 H24 106.2 . . ?
C127 C132 H132 119.1 . . ?
C127 C132 C131 121.82(19) . . ?
C131 C132 H132 119.1 . . ?
C111 C110 H110 120.9 . . ?
C109 C110 C111 118.1(2) . . ?
C109 C110 H110 120.9 . . ?
C10 C11 H11 105.9 . . ?
C12 C11 C10 111.46(16) . . ?
C12 C11 C18 111.42(15) . . ?
C12 C11 H11 105.9 . . ?
C18 C11 C10 115.35(16) . . ?
C18 C11 H11 105.9 . . ?
C71 C72 H72 119.6 . . ?
C71 C72 C73 120.9(2) . . ?
C73 C72 H72 119.6 . . ?
F3 C28 C29 119.8(2) . . ?
F3 C28 C27 118.3(2) . . ?
C29 C28 C27 122.0(2) . . ?
C5 C6 C37 121.47(19) . . ?
C7 C6 C5 117.51(17) . . ?
C7 C6 C37 121.02(19) . . ?
C115 C101 H101 120.7 . . ?
C100 C101 C115 118.54(18) . . ?
C100 C101 H101 120.7 . . ?
F36 C130 C129 117.9(2) . . ?
F36 C130 C131 119.4(2) . . ?
C131 C130 C129 122.75(19) . . ?
F6 C48 C47 118.3(2) . . ?
C49 C48 F6 119.2(2) . . ?
C49 C48 C47 122.5(2) . . ?
C230 C229 H229 120.9 . . ?
C228 C229 C230 118.1(2) . . ?
C228 C229 H229 120.9 . . ?
C50 C49 H49 120.6 . . ?
C48 C49 C50 118.8(2) . . ?
C48 C49 H49 120.6 . . ?
C163 C182 C183 113.43(16) . . ?
C163 C182 C189 111.59(15) . . ?
C163 C182 H182 106.2 . . ?
C183 C182 H182 106.2 . . ?
C189 C182 C183 112.56(16) . . ?
C189 C182 H182 106.2 . . ?
C4 C2 H2A 109.5 . . ?
C4 C2 H2B 109.5 . . ?
C4 C2 H2C 109.5 . . ?
H2A C2 H2B 109.5 . . ?
H2A C2 H2C 109.5 . . ?
H2B C2 H2C 109.5 . . ?
C63 C62 H62 121.1 . . ?
C61 C62 C63 117.8(2) . . ?
C61 C62 H62 121.1 . . ?
C205 C239 H23A 109.5 . . ?
C205 C239 H23B 109.5 . . ?
C205 C239 H23C 109.5 . . ?
H23A C239 H23B 109.5 . . ?
H23A C239 H23C 109.5 . . ?
H23B C239 H23C 109.5 . . ?
C71 C76 H76 119.3 . . ?
C71 C76 C75 121.5(2) . . ?
C75 C76 H76 119.3 . . ?
C31 C36 H36 119.2 . . ?
C35 C36 C31 121.6(2) . . ?
C35 C36 H36 119.2 . . ?
C198 C202 H20D 109.5 . . ?
C198 C202 H20E 109.5 . . ?
C198 C202 H20F 109.5 . . ?
H20D C202 H20E 109.5 . . ?
H20D C202 H20F 109.5 . . ?
H20E C202 H20F 109.5 . . ?
C189 C190 H190 119.3 . . ?
C191 C190 C189 121.3(2) . . ?
C191 C190 H190 119.3 . . ?
C30 C29 H29 120.2 . . ?
C28 C29 C30 119.7(2) . . ?
C28 C29 H29 120.2 . . ?
C210 C211 H211 119.6 . . ?
C210 C211 C212 120.7(2) . . ?
C212 C211 H211 119.6 . . ?
C173 C172 H172 120.9 . . ?
C171 C172 C173 118.1(2) . . ?
C171 C172 H172 120.9 . . ?
C123 C121 H121 121.1 . . ?
C120 C121 C123 117.8(2) . . ?
C120 C121 H121 121.1 . . ?
C231 C236 H236 119.1 . . ?
C235 C236 C231 121.8(2) . . ?
C235 C236 H236 119.1 . . ?
C87 C79 H79A 109.5 . . ?
C87 C79 H79B 109.5 . . ?
C87 C79 H79C 109.5 . . ?
H79A C79 H79B 109.5 . . ?
H79A C79 H79C 109.5 . . ?
H79B C79 H79C 109.5 . . ?
C132 C131 H131 121.0 . . ?
C130 C131 C132 118.1(2) . . ?
C130 C131 H131 121.0 . . ?
C77 C78 H78 121.1 . . ?
C100 C78 C77 117.85(19) . . ?
C100 C78 H78 121.1 . . ?
C174 C175 H175 119.3 . . ?
C176 C175 C174 121.4(2) . . ?
C176 C175 H175 119.3 . . ?
C221 C220 H220 120.9 . . ?
C219 C220 C221 118.29(19) . . ?
C219 C220 H220 120.9 . . ?
C179 C178 H178 121.0 . . ?
C179 C178 C177 118.0(2) . . ?
C177 C178 H178 121.0 . . ?
F7 C67 C66 118.5(2) . . ?
F7 C67 C68 119.3(2) . . ?
C68 C67 C66 122.2(2) . . ?
C12 C13 H13 119.2 . . ?
C14 C13 C12 121.6(2) . . ?
C14 C13 H13 119.2 . . ?
C133 C138 H138 119.1 . . ?
C137 C138 C133 121.8(2) . . ?
C137 C138 H138 119.1 . . ?
C18 C19 H19 119.4 . . ?
C20 C19 C18 121.2(2) . . ?
C20 C19 H19 119.4 . . ?
C184 C185 H185 120.3 . . ?
C186 C185 C184 119.4(2) . . ?
C186 C185 H185 120.3 . . ?
C225 C226 H226 119.1 . . ?
C227 C226 C225 121.9(2) . . ?
C227 C226 H226 119.1 . . ?
F238 C228 C229 118.1(2) . . ?
F238 C228 C227 119.3(2) . . ?
C229 C228 C227 122.6(2) . . ?
C36 C35 H35 120.7 . . ?
C36 C35 C34 118.7(2) . . ?
C34 C35 H35 120.7 . . ?
C226 C227 H227 121.0 . . ?
C228 C227 C226 117.9(2) . . ?
C228 C227 H227 121.0 . . ?
C23 C22 H22 120.9 . . ?
C23 C22 C21 118.2(2) . . ?
C21 C22 H22 120.9 . . ?
C183 C188 H188 119.2 . . ?
C187 C188 C183 121.5(2) . . ?
C187 C188 H188 119.2 . . ?
C116 C117 H117 119.5 . . ?
C116 C117 C119 121.1(2) . . ?
C119 C117 H117 119.5 . . ?
C133 C134 H134 119.6 . . ?
C133 C134 C135 120.8(2) . . ?
C135 C134 H134 119.6 . . ?
F196 C186 C185 119.4(2) . . ?
C187 C186 F196 118.2(2) . . ?
C187 C186 C185 122.4(2) . . ?
F21 C100 C101 119.65(19) . . ?
F21 C100 C78 117.84(19) . . ?
C78 C100 C101 122.50(19) . . ?
C69 C68 H68 120.5 . . ?
C67 C68 C69 119.1(2) . . ?
C67 C68 H68 120.5 . . ?
C231 C232 H232 119.5 . . ?
C233 C232 C231 121.0(2) . . ?
C233 C232 H232 119.5 . . ?
C76 C75 H75 121.1 . . ?
C74 C75 C76 117.8(2) . . ?
C74 C75 H75 121.1 . . ?
C194 C193 H193 120.7 . . ?
C194 C193 C192 118.6(2) . . ?
C192 C193 H193 120.7 . . ?
C31 C32 H32 119.3 . . ?
C33 C32 C31 121.5(2) . . ?
C33 C32 H32 119.3 . . ?
F223 C213 C214 118.3(2) . . ?
F223 C213 C212 118.8(2) . . ?
C212 C213 C214 122.8(2) . . ?
F62 C109 C110 118.4(2) . . ?
F62 C109 C102 118.6(2) . . ?
C102 C109 C110 123.0(2) . . ?
C39 C70 H70A 109.5 . . ?
C39 C70 H70B 109.5 . . ?
C39 C70 H70C 109.5 . . ?
H70A C70 H70B 109.5 . . ?
H70A C70 H70C 109.5 . . ?
H70B C70 H70C 109.5 . . ?
C25 C26 H26 119.2 . . ?
C27 C26 C25 121.5(2) . . ?
C27 C26 H26 119.2 . . ?
C168 C169 H169 119.3 . . ?
C168 C169 C170 121.4(2) . . ?
C170 C169 H169 119.3 . . ?
C190 C191 H191 120.7 . . ?
C192 C191 C190 118.6(2) . . ?
C192 C191 H191 120.7 . . ?
C122 C80 H80A 109.5 . . ?
C122 C80 H80B 109.5 . . ?
C122 C80 H80C 109.5 . . ?
H80A C80 H80B 109.5 . . ?
H80A C80 H80C 109.5 . . ?
H80B C80 H80C 109.5 . . ?
C165 C240 H24A 109.5 . . ?
C165 C240 H24B 109.5 . . ?
C165 C240 H24C 109.5 . . ?
H24A C240 H24B 109.5 . . ?
H24A C240 H24C 109.5 . . ?
H24B C240 H24C 109.5 . . ?
C72 C73 H73 120.7 . . ?
C74 C73 C72 118.5(3) . . ?
C74 C73 H73 120.7 . . ?
F5 C54 C53 118.4(2) . . ?
F5 C54 C55 119.0(2) . . ?
C55 C54 C53 122.6(2) . . ?
F222 C219 C220 118.2(2) . . ?
F222 C219 C218 119.42(19) . . ?
C218 C219 C220 122.34(19) . . ?
C217 C218 H218 120.8 . . ?
C219 C218 C217 118.49(19) . . ?
C219 C218 H218 120.8 . . ?
C28 C27 C26 118.2(2) . . ?
C28 C27 H27 120.9 . . ?
C26 C27 H27 120.9 . . ?
F2 C15 C16 118.6(2) . . ?
F2 C15 C14 118.7(2) . . ?
C14 C15 C16 122.6(2) . . ?
C56 C55 H55 120.8 . . ?
C54 C55 C56 118.4(2) . . ?
C54 C55 H55 120.8 . . ?
C236 C235 H235 120.9 . . ?
C234 C235 C236 118.1(2) . . ?
C234 C235 H235 120.9 . . ?
C19 C20 H20 120.6 . . ?
C21 C20 C19 118.7(2) . . ?
C21 C20 H20 120.6 . . ?
F237 C234 C235 118.8(2) . . ?
F237 C234 C233 119.0(2) . . ?
C235 C234 C233 122.2(2) . . ?
F1 C21 C22 117.9(2) . . ?
C20 C21 F1 119.4(2) . . ?
C20 C21 C22 122.8(2) . . ?
C32 C33 H33 120.6 . . ?
C34 C33 C32 118.9(2) . . ?
C34 C33 H33 120.6 . . ?
F180 C177 C178 118.4(2) . . ?
C176 C177 F180 119.0(2) . . ?
C176 C177 C178 122.6(2) . . ?
C99 C102 H102 120.9 . . ?
C109 C102 C99 118.2(2) . . ?
C109 C102 H102 120.9 . . ?
C188 C187 H187 121.0 . . ?
C186 C187 C188 117.9(2) . . ?
C186 C187 H187 121.0 . . ?
F77 C74 C75 118.5(3) . . ?
F77 C74 C73 118.6(3) . . ?
C75 C74 C73 122.8(2) . . ?
F4 C34 C35 119.4(2) . . ?
F4 C34 C33 119.0(2) . . ?
C33 C34 C35 121.6(2) . . ?
C13 C14 H14 121.0 . . ?
C15 C14 C13 118.1(2) . . ?
C15 C14 H14 121.0 . . ?
F195 C192 C193 119.2(2) . . ?
F195 C192 C191 118.7(2) . . ?
C191 C192 C193 122.2(2) . . ?
C175 C176 H176 120.7 . . ?
C177 C176 C175 118.7(2) . . ?
C177 C176 H176 120.7 . . ?
C138 C137 H137 121.1 . . ?
C136 C137 C138 117.8(2) . . ?
C136 C137 H137 121.1 . . ?
C211 C212 H212 120.7 . . ?
C213 C212 C211 118.6(2) . . ?
C213 C212 H212 120.7 . . ?
C6 C37 H37A 109.5 . . ?
C6 C37 H37B 109.5 . . ?
C6 C37 H37C 109.5 . . ?
H37A C37 H37B 109.5 . . ?
H37A C37 H37C 109.5 . . ?
H37B C37 H37C 109.5 . . ?
F239 C120 C121 118.1(3) . . ?
F239 C120 C119 119.1(2) . . ?
C119 C120 C121 122.8(2) . . ?
F35 C136 C135 117.9(3) . . ?
C137 C136 F35 119.1(3) . . ?
C137 C136 C135 123.0(3) . . ?
C134 C135 H135 120.8 . . ?
C136 C135 C134 118.4(3) . . ?
C136 C135 H135 120.8 . . ?
C232 C233 H233 120.4 . . ?
C234 C233 C232 119.1(2) . . ?
C234 C233 H233 120.4 . . ?
F181 C171 C172 118.2(3) . . ?
F181 C171 C170 119.3(2) . . ?
C170 C171 C172 122.5(2) . . ?
C117 C119 H119 120.9 . . ?
C120 C119 C117 118.3(2) . . ?
C120 C119 H119 120.9 . . ?
C169 C170 H170 120.7 . . ?
C171 C170 C169 118.5(2) . . ?
C171 C170 H170 120.7 . . ?

loop_
_geom_bond_atom_site_label_1
_geom_bond_atom_site_label_2
_geom_bond_distance
_geom_bond_site_symmetry_2
_geom_bond_publ_flag
F78 C106 1.362(2) . ?
F8 C61 1.363(2) . ?
F36 C130 1.360(2) . ?
F238 C228 1.361(2) . ?
F3 C28 1.359(2) . ?
F6 C48 1.360(2) . ?
F63 C95 1.356(2) . ?
F7 C67 1.352(3) . ?
F5 C54 1.353(3) . ?
F196 C186 1.359(3) . ?
F2 C15 1.357(3) . ?
N40 C140 1.419(2) . ?
N40 C81 1.275(2) . ?
F223 C213 1.357(3) . ?
N200 H200 0.8600 . ?
N200 C204 1.422(2) . ?
N200 C199 1.278(2) . ?
F62 C109 1.359(3) . ?
N37 C82 1.425(2) . ?
N37 C86 1.271(2) . ?
F21 C100 1.359(2) . ?
F180 C177 1.364(2) . ?
F77 C74 1.357(3) . ?
N197 C166 1.415(2) . ?
N197 C198 1.266(2) . ?
N2 C38 1.417(2) . ?
N2 C4 1.270(3) . ?
F222 C219 1.352(2) . ?
F1 C21 1.362(2) . ?
F4 C34 1.352(3) . ?
F195 C192 1.348(3) . ?
N1 C5 1.413(2) . ?
N1 C3 1.276(3) . ?
F239 C120 1.362(3) . ?
F237 C234 1.352(3) . ?
C92 H92 0.9300 . ?
C92 C85 1.395(2) . ?
C92 C93 1.388(2) . ?
F181 C171 1.355(3) . ?
C85 C140 1.399(2) . ?
C85 C91 1.526(2) . ?
C140 C87 1.407(2) . ?
F35 C136 1.368(3) . ?
C93 C88 1.393(3) . ?
C93 C114 1.528(2) . ?
C97 H97 0.9300 . ?
C97 C90 1.394(3) . ?
C97 C96 1.387(3) . ?
C90 C91 1.528(2) . ?
C90 C89 1.389(2) . ?
C42 H42 0.9300 . ?
C42 C43 1.396(3) . ?
C42 C41 1.395(2) . ?
C125 H125 0.9300 . ?
C125 C124 1.399(2) . ?
C125 C139 1.395(3) . ?
C43 C38 1.400(2) . ?
C43 C44 1.531(2) . ?
C88 H88 0.9300 . ?
C88 C87 1.390(3) . ?
C41 C40 1.385(3) . ?
C41 C57 1.522(2) . ?
C124 C82 1.397(2) . ?
C124 C112 1.522(2) . ?
C204 C203 1.395(2) . ?
C204 C205 1.410(3) . ?
C45 C44 1.524(2) . ?
C45 C46 1.392(3) . ?
C45 C50 1.393(3) . ?
C38 C39 1.405(3) . ?
C166 C161 1.399(2) . ?
C166 C165 1.402(3) . ?
C91 H91 0.9800 . ?
C91 C98 1.522(2) . ?
C82 C122 1.410(3) . ?
C103 C114 1.530(2) . ?
C103 C104 1.388(3) . ?
C103 C108 1.393(3) . ?
C203 C208 1.400(3) . ?
C203 C209 1.519(2) . ?
C58 C57 1.525(3) . ?
C58 C59 1.382(3) . ?
C58 C63 1.388(3) . ?
C87 C79 1.509(2) . ?
C208 H208 0.9300 . ?
C208 C207 1.389(3) . ?
C89 H89 0.9300 . ?
C89 C94 1.394(3) . ?
C64 C65 1.393(3) . ?
C64 C57 1.527(3) . ?
C64 C69 1.385(3) . ?
C98 C111 1.391(3) . ?
C98 C99 1.392(3) . ?
C86 C81 1.508(3) . ?
C86 C84 1.500(3) . ?
C161 C162 1.394(2) . ?
C161 C167 1.526(3) . ?
C207 C206 1.392(3) . ?
C207 C224 1.533(3) . ?
C139 C118 1.392(3) . ?
C139 C126 1.531(2) . ?
C81 C83 1.496(3) . ?
C51 C44 1.522(3) . ?
C51 C52 1.390(3) . ?
C51 C56 1.390(3) . ?
C9 H9 0.9300 . ?
C9 C8 1.384(3) . ?
C9 C10 1.398(3) . ?
C162 H162 0.9300 . ?
C162 C163 1.384(3) . ?
C5 C10 1.394(2) . ?
C5 C6 1.401(3) . ?
C114 H114 0.9800 . ?
C114 C71 1.526(3) . ?
C198 C199 1.505(2) . ?
C198 C202 1.497(3) . ?
C199 C201 1.500(3) . ?
C104 H104 0.9300 . ?
C104 C105 1.397(3) . ?
C113 C115 1.380(3) . ?
C113 C112 1.529(2) . ?
C113 C77 1.396(3) . ?
C115 H115 0.9300 . ?
C115 C101 1.400(3) . ?
C168 C173 1.389(3) . ?
C168 C167 1.526(3) . ?
C168 C169 1.385(3) . ?
C71 C72 1.386(3) . ?
C71 C76 1.391(3) . ?
C65 H65 0.9300 . ?
C65 C66 1.390(3) . ?
C163 C164 1.392(3) . ?
C163 C182 1.523(2) . ?
C40 H40 0.9300 . ?
C40 C39 1.392(3) . ?
C8 C7 1.396(3) . ?
C8 C24 1.520(3) . ?
C44 H44 0.9800 . ?
C108 H108 0.9300 . ?
C108 C107 1.392(3) . ?
C17 H17 0.9300 . ?
C17 C12 1.396(3) . ?
C17 C16 1.387(3) . ?
C112 H112 0.9800 . ?
C112 C116 1.526(3) . ?
C123 H123 0.9300 . ?
C123 C116 1.388(3) . ?
C123 C121 1.394(3) . ?
C46 H46 0.9300 . ?
C46 C47 1.392(3) . ?
C57 H57 0.9800 . ?
C96 H96 0.9300 . ?
C96 C95 1.371(3) . ?
C111 H111 0.9300 . ?
C111 C110 1.392(3) . ?
C10 C11 1.535(3) . ?
C3 C4 1.502(3) . ?
C3 C1 1.503(3) . ?
C206 H206 0.9300 . ?
C206 C205 1.392(3) . ?
C205 C239 1.503(2) . ?
C116 C117 1.389(3) . ?
C217 H217 0.9300 . ?
C217 C216 1.384(3) . ?
C217 C218 1.399(3) . ?
C12 C11 1.517(3) . ?
C12 C13 1.394(3) . ?
C215 H215 0.9300 . ?
C215 C210 1.389(3) . ?
C215 C214 1.393(3) . ?
C179 H179 0.9300 . ?
C179 C174 1.403(3) . ?
C179 C178 1.386(3) . ?
C221 H221 0.9300 . ?
C221 C216 1.395(3) . ?
C221 C220 1.383(3) . ?
C50 H50 0.9300 . ?
C50 C49 1.391(3) . ?
C52 H52 0.9300 . ?
C52 C53 1.398(3) . ?
C118 H118 0.9300 . ?
C118 C122 1.391(3) . ?
C209 H209 0.9800 . ?
C209 C210 1.526(3) . ?
C209 C216 1.524(2) . ?
C201 H20A 0.9600 . ?
C201 H20B 0.9600 . ?
C201 H20C 0.9600 . ?
C106 C107 1.373(3) . ?
C106 C105 1.374(3) . ?
C39 C70 1.500(3) . ?
C173 H173 0.9300 . ?
C173 C172 1.393(3) . ?
C31 C24 1.525(3) . ?
C31 C36 1.390(3) . ?
C31 C32 1.386(3) . ?
C128 H128 0.9300 . ?
C128 C127 1.388(3) . ?
C128 C129 1.400(3) . ?
C77 H77 0.9300 . ?
C77 C78 1.382(3) . ?
C127 C126 1.529(2) . ?
C127 C132 1.391(3) . ?
C167 H167 0.9800 . ?
C167 C174 1.524(2) . ?
C23 H23 0.9300 . ?
C23 C18 1.403(3) . ?
C23 C22 1.387(3) . ?
C59 H59 0.9300 . ?
C59 C60 1.394(3) . ?
C210 C211 1.394(3) . ?
C4 C2 1.504(3) . ?
C183 C184 1.381(3) . ?
C183 C182 1.528(3) . ?
C183 C188 1.393(3) . ?
C1 H1A 0.9600 . ?
C1 H1B 0.9600 . ?
C1 H1C 0.9600 . ?
C214 H214 0.9300 . ?
C214 C213 1.376(4) . ?
C122 C80 1.511(3) . ?
C164 H164 0.9300 . ?
C164 C165 1.392(3) . ?
C174 C175 1.393(3) . ?
C25 C30 1.385(3) . ?
C25 C24 1.529(3) . ?
C25 C26 1.395(3) . ?
C224 H224 0.9800 . ?
C224 C225 1.527(3) . ?
C224 C231 1.517(3) . ?
C165 C240 1.508(3) . ?
C69 H69 0.9300 . ?
C69 C68 1.395(3) . ?
C225 C230 1.392(3) . ?
C225 C226 1.392(3) . ?
C189 C194 1.401(3) . ?
C189 C182 1.523(3) . ?
C189 C190 1.390(3) . ?
C107 H107 0.9300 . ?
C126 H126 0.9800 . ?
C126 C133 1.518(3) . ?
C30 H30 0.9300 . ?
C30 C29 1.389(3) . ?
C18 C11 1.524(3) . ?
C18 C19 1.394(3) . ?
C105 H105 0.9300 . ?
C84 H84A 0.9600 . ?
C84 H84B 0.9600 . ?
C84 H84C 0.9600 . ?
C63 H63 0.9300 . ?
C63 C62 1.387(3) . ?
C230 H230 0.9300 . ?
C230 C229 1.396(3) . ?
C95 C94 1.371(3) . ?
C60 H60 0.9300 . ?
C60 C61 1.358(3) . ?
C133 C138 1.402(3) . ?
C133 C134 1.385(3) . ?
C56 H56 0.9300 . ?
C56 C55 1.394(3) . ?
C61 C62 1.367(3) . ?
C66 H66 0.9300 . ?
C66 C67 1.376(4) . ?
C83 H83A 0.9600 . ?
C83 H83B 0.9600 . ?
C83 H83C 0.9600 . ?
C7 H7 0.9300 . ?
C7 C6 1.390(3) . ?
C184 H184 0.9300 . ?
C184 C185 1.393(3) . ?
C47 H47 0.9300 . ?
C47 C48 1.383(3) . ?
C94 H94 0.9300 . ?
C194 H194 0.9300 . ?
C194 C193 1.374(3) . ?
C129 H129 0.9300 . ?
C129 C130 1.377(3) . ?
C231 C236 1.400(3) . ?
C231 C232 1.390(3) . ?
C99 H99 0.9300 . ?
C99 C102 1.402(3) . ?
C53 H53 0.9300 . ?
C53 C54 1.376(3) . ?
C16 H16 0.9300 . ?
C16 C15 1.373(3) . ?
C24 H24 0.9800 . ?
C132 H132 0.9300 . ?
C132 C131 1.392(3) . ?
C110 H110 0.9300 . ?
C110 C109 1.376(4) . ?
C11 H11 0.9800 . ?
C72 H72 0.9300 . ?
C72 C73 1.393(3) . ?
C28 C29 1.361(3) . ?
C28 C27 1.374(3) . ?
C6 C37 1.503(3) . ?
C101 H101 0.9300 . ?
C101 C100 1.375(3) . ?
C130 C131 1.371(3) . ?
C48 C49 1.356(4) . ?
C229 H229 0.9300 . ?
C229 C228 1.374(3) . ?
C49 H49 0.9300 . ?
C182 H182 0.9800 . ?
C2 H2A 0.9600 . ?
C2 H2B 0.9600 . ?
C2 H2C 0.9600 . ?
C62 H62 0.9300 . ?
C239 H23A 0.9600 . ?
C239 H23B 0.9600 . ?
C239 H23C 0.9600 . ?
C76 H76 0.9300 . ?
C76 C75 1.395(4) . ?
C36 H36 0.9300 . ?
C36 C35 1.379(3) . ?
C202 H20D 0.9600 . ?
C202 H20E 0.9600 . ?
C202 H20F 0.9600 . ?
C190 H190 0.9300 . ?
C190 C191 1.387(3) . ?
C29 H29 0.9300 . ?
C211 H211 0.9300 . ?
C211 C212 1.394(4) . ?
C172 H172 0.9300 . ?
C172 C171 1.370(4) . ?
C121 H121 0.9300 . ?
C121 C120 1.380(4) . ?
C236 H236 0.9300 . ?
C236 C235 1.384(3) . ?
C79 H79A 0.9600 . ?
C79 H79B 0.9600 . ?
C79 H79C 0.9600 . ?
C131 H131 0.9300 . ?
C78 H78 0.9300 . ?
C78 C100 1.374(3) . ?
C175 H175 0.9300 . ?
C175 C176 1.391(3) . ?
C220 H220 0.9300 . ?
C220 C219 1.373(3) . ?
C178 H178 0.9300 . ?
C178 C177 1.388(4) . ?
C67 C68 1.364(3) . ?
C13 H13 0.9300 . ?
C13 C14 1.392(4) . ?
C138 H138 0.9300 . ?
C138 C137 1.377(4) . ?
C19 H19 0.9300 . ?
C19 C20 1.391(3) . ?
C185 H185 0.9300 . ?
C185 C186 1.373(3) . ?
C226 H226 0.9300 . ?
C226 C227 1.390(3) . ?
C228 C227 1.379(3) . ?
C35 H35 0.9300 . ?
C35 C34 1.378(4) . ?
C227 H227 0.9300 . ?
C22 H22 0.9300 . ?
C22 C21 1.390(4) . ?
C188 H188 0.9300 . ?
C188 C187 1.390(3) . ?
C117 H117 0.9300 . ?
C117 C119 1.394(4) . ?
C134 H134 0.9300 . ?
C134 C135 1.390(4) . ?
C186 C187 1.358(4) . ?
C68 H68 0.9300 . ?
C232 H232 0.9300 . ?
C232 C233 1.381(4) . ?
C75 H75 0.9300 . ?
C75 C74 1.370(4) . ?
C193 H193 0.9300 . ?
C193 C192 1.382(4) . ?
C32 H32 0.9300 . ?
C32 C33 1.385(3) . ?
C213 C212 1.373(4) . ?
C109 C102 1.363(4) . ?
C70 H70A 0.9600 . ?
C70 H70B 0.9600 . ?
C70 H70C 0.9600 . ?
C26 H26 0.9300 . ?
C26 C27 1.383(3) . ?
C169 H169 0.9300 . ?
C169 C170 1.392(4) . ?
C191 H191 0.9300 . ?
C191 C192 1.370(4) . ?
C80 H80A 0.9600 . ?
C80 H80B 0.9600 . ?
C80 H80C 0.9600 . ?
C240 H24A 0.9600 . ?
C240 H24B 0.9600 . ?
C240 H24C 0.9600 . ?
C73 H73 0.9300 . ?
C73 C74 1.372(4) . ?
C54 C55 1.374(4) . ?
C219 C218 1.373(3) . ?
C218 H218 0.9300 . ?
C27 H27 0.9300 . ?
C15 C14 1.371(4) . ?
C55 H55 0.9300 . ?
C235 H235 0.9300 . ?
C235 C234 1.369(4) . ?
C20 H20 0.9300 . ?
C20 C21 1.351(4) . ?
C234 C233 1.377(4) . ?
C33 H33 0.9300 . ?
C33 C34 1.365(4) . ?
C177 C176 1.360(4) . ?
C102 H102 0.9300 . ?
C187 H187 0.9300 . ?
C14 H14 0.9300 . ?
C176 H176 0.9300 . ?
C137 H137 0.9300 . ?
C137 C136 1.365(4) . ?
C212 H212 0.9300 . ?
C37 H37A 0.9600 . ?
C37 H37B 0.9600 . ?
C37 H37C 0.9600 . ?
C120 C119 1.372(4) . ?
C136 C135 1.378(4) . ?
C135 H135 0.9300 . ?
C233 H233 0.9300 . ?
C171 C170 1.365(5) . ?
C119 H119 0.9300 . ?
C170 H170 0.9300 . ?

loop_
_geom_torsion_atom_site_label_1
_geom_torsion_atom_site_label_2
_geom_torsion_atom_site_label_3
_geom_torsion_atom_site_label_4
_geom_torsion
_geom_torsion_site_symmetry_1
_geom_torsion_site_symmetry_2
_geom_torsion_site_symmetry_3
_geom_torsion_site_symmetry_4
_geom_torsion_publ_flag
F78 C106 C107 C108 -179.98(18) . . . . ?
F78 C106 C105 C104 179.33(18) . . . . ?
F8 C61 C62 C63 178.7(2) . . . . ?
F36 C130 C131 C132 180.00(19) . . . . ?
F238 C228 C227 C226 179.90(19) . . . . ?
F3 C28 C29 C30 178.1(2) . . . . ?
F3 C28 C27 C26 -179.1(2) . . . . ?
F6 C48 C49 C50 178.6(2) . . . . ?
F63 C95 C94 C89 179.5(2) . . . . ?
F7 C67 C68 C69 -178.6(2) . . . . ?
F5 C54 C55 C56 179.4(2) . . . . ?
F196 C186 C187 C188 -178.9(2) . . . . ?
F2 C15 C14 C13 -180.0(2) . . . . ?
N40 C140 C87 C88 173.22(17) . . . . ?
N40 C140 C87 C79 -4.6(3) . . . . ?
F223 C213 C212 C211 -179.1(2) . . . . ?
N200 C204 C203 C208 -174.88(16) . . . . ?
N200 C204 C203 C209 4.4(3) . . . . ?
N200 C204 C205 C206 174.75(17) . . . . ?
N200 C204 C205 C239 -3.7(3) . . . . ?
F62 C109 C102 C99 -179.2(2) . . . . ?
N37 C82 C122 C118 -172.89(18) . . . . ?
N37 C82 C122 C80 5.3(3) . . . . ?
N37 C86 C81 N40 179.75(14) . . . . ?
N37 C86 C81 C83 -1.2(3) . . . . ?
F180 C177 C176 C175 -178.3(2) . . . . ?
N197 C166 C161 C162 173.34(17) . . . . ?
N197 C166 C161 C167 -8.7(3) . . . . ?
N197 C166 C165 C164 -173.46(18) . . . . ?
N197 C166 C165 C240 5.4(3) . . . . ?
N197 C198 C199 N200 169.21(17) . . . . ?
N197 C198 C199 C201 -10.9(2) . . . . ?
N2 C38 C39 C40 174.98(18) . . . . ?
N2 C38 C39 C70 -4.8(3) . . . . ?
F222 C219 C218 C217 179.8(2) . . . . ?
N1 C5 C10 C9 174.43(17) . . . . ?
N1 C5 C10 C11 -8.0(3) . . . . ?
N1 C5 C6 C7 -174.87(19) . . . . ?
N1 C5 C6 C37 5.3(3) . . . . ?
N1 C3 C4 N2 -179.52(14) . . . . ?
N1 C3 C4 C2 -0.1(3) . . . . ?
F239 C120 C119 C117 179.7(2) . . . . ?
F237 C234 C233 C232 177.5(2) . . . . ?
C92 C85 C140 N40 -173.72(15) . . . . ?
C92 C85 C140 C87 -0.4(3) . . . . ?
C92 C85 C91 C90 31.4(2) . . . . ?
C92 C85 C91 C98 -96.93(18) . . . . ?
C92 C93 C88 C87 -0.6(3) . . . . ?
C92 C93 C114 C103 -22.5(2) . . . . ?
C92 C93 C114 C71 104.0(2) . . . . ?
F181 C171 C170 C169 179.8(3) . . . . ?
C85 C92 C93 C88 0.1(3) . . . . ?
C85 C92 C93 C114 178.38(17) . . . . ?
C85 C140 C87 C88 -0.1(3) . . . . ?
C85 C140 C87 C79 -177.92(18) . . . . ?
C85 C91 C98 C111 39.6(2) . . . . ?
C85 C91 C98 C99 -141.83(18) . . . . ?
C140 N40 C81 C86 -177.85(16) . . . . ?
C140 N40 C81 C83 3.3(3) . . . . ?
C140 C85 C91 C90 -147.48(15) . . . . ?
C140 C85 C91 C98 84.22(19) . . . . ?
F35 C136 C135 C134 -176.6(2) . . . . ?
C93 C92 C85 C140 0.4(3) . . . . ?
C93 C92 C85 C91 -178.45(16) . . . . ?
C93 C88 C87 C140 0.6(3) . . . . ?
C93 C88 C87 C79 178.44(19) . . . . ?
C93 C114 C71 C72 -29.4(3) . . . . ?
C93 C114 C71 C76 152.75(18) . . . . ?
C97 C90 C91 C85 59.0(2) . . . . ?
C97 C90 C91 C98 -173.52(16) . . . . ?
C97 C90 C89 C94 0.7(3) . . . . ?
C97 C96 C95 F63 -179.0(2) . . . . ?
C97 C96 C95 C94 1.3(4) . . . . ?
C90 C97 C96 C95 -0.8(3) . . . . ?
C90 C91 C98 C111 -87.2(2) . . . . ?
C90 C91 C98 C99 91.4(2) . . . . ?
C90 C89 C94 C95 -0.2(3) . . . . ?
C42 C43 C38 N2 -174.67(16) . . . . ?
C42 C43 C38 C39 -2.4(3) . . . . ?
C42 C43 C44 C45 34.7(2) . . . . ?
C42 C43 C44 C51 -93.6(2) . . . . ?
C42 C41 C40 C39 -2.0(3) . . . . ?
C42 C41 C57 C58 -22.2(3) . . . . ?
C42 C41 C57 C64 106.2(2) . . . . ?
C125 C124 C82 N37 173.04(16) . . . . ?
C125 C124 C82 C122 0.3(3) . . . . ?
C125 C124 C112 C113 -30.8(2) . . . . ?
C125 C124 C112 C116 97.7(2) . . . . ?
C125 C139 C118 C122 -0.4(3) . . . . ?
C125 C139 C126 C127 21.7(3) . . . . ?
C125 C139 C126 C133 -105.3(2) . . . . ?
C43 C42 C41 C40 2.2(3) . . . . ?
C43 C42 C41 C57 -173.17(17) . . . . ?
C43 C38 C39 C40 2.5(3) . . . . ?
C43 C38 C39 C70 -177.3(2) . . . . ?
C88 C93 C114 C103 155.75(17) . . . . ?
C88 C93 C114 C71 -77.8(2) . . . . ?
C41 C42 C43 C38 -0.1(3) . . . . ?
C41 C42 C43 C44 177.04(18) . . . . ?
C41 C40 C39 C38 -0.3(3) . . . . ?
C41 C40 C39 C70 179.5(2) . . . . ?
C124 C125 C139 C118 0.5(3) . . . . ?
C124 C125 C139 C126 -177.92(18) . . . . ?
C124 C82 C122 C118 -0.2(3) . . . . ?
C124 C82 C122 C80 178.0(2) . . . . ?
C124 C112 C116 C123 -38.7(2) . . . . ?
C124 C112 C116 C117 144.35(19) . . . . ?
C204 N200 C199 C198 -175.75(15) . . . . ?
C204 N200 C199 C201 4.4(3) . . . . ?
C204 C203 C208 C207 0.6(3) . . . . ?
C204 C203 C209 C210 82.2(2) . . . . ?
C204 C203 C209 C216 -149.03(16) . . . . ?
C45 C46 C47 C48 2.1(3) . . . . ?
C45 C50 C49 C48 0.8(3) . . . . ?
C38 N2 C4 C3 -177.01(16) . . . . ?
C38 N2 C4 C2 3.6(3) . . . . ?
C38 C43 C44 C45 -148.15(17) . . . . ?
C38 C43 C44 C51 83.5(2) . . . . ?
C166 N197 C198 C199 179.58(15) . . . . ?
C166 N197 C198 C202 -2.0(3) . . . . ?
C166 C161 C162 C163 -0.4(3) . . . . ?
C166 C161 C167 C168 -84.3(2) . . . . ?
C166 C161 C167 C174 147.70(17) . . . . ?
C91 C85 C140 N40 5.1(2) . . . . ?
C91 C85 C140 C87 178.46(16) . . . . ?
C91 C90 C89 C94 179.61(19) . . . . ?
C91 C98 C111 C110 178.01(17) . . . . ?
C91 C98 C99 C102 -178.6(2) . . . . ?
C82 N37 C86 C81 177.89(16) . . . . ?
C82 N37 C86 C84 -3.1(3) . . . . ?
C82 C124 C112 C113 148.40(17) . . . . ?
C82 C124 C112 C116 -83.1(2) . . . . ?
C103 C114 C71 C72 96.5(2) . . . . ?
C103 C114 C71 C76 -81.4(2) . . . . ?
C103 C104 C105 C106 0.1(3) . . . . ?
C103 C108 C107 C106 1.2(3) . . . . ?
C203 C204 C205 C206 0.9(3) . . . . ?
C203 C204 C205 C239 -177.61(19) . . . . ?
C203 C208 C207 C206 -0.1(3) . . . . ?
C203 C208 C207 C224 179.10(18) . . . . ?
C203 C209 C210 C215 42.3(2) . . . . ?
C203 C209 C210 C211 -138.14(18) . . . . ?
C203 C209 C216 C217 -119.5(2) . . . . ?
C203 C209 C216 C221 59.7(2) . . . . ?
C58 C59 C60 C61 -0.7(3) . . . . ?
C58 C63 C62 C61 -0.8(4) . . . . ?
C208 C203 C209 C210 -98.5(2) . . . . ?
C208 C203 C209 C216 30.2(2) . . . . ?
C208 C207 C206 C205 -0.1(3) . . . . ?
C208 C207 C224 C225 -21.9(3) . . . . ?
C208 C207 C224 C231 105.4(2) . . . . ?
C89 C90 C91 C85 -119.92(19) . . . . ?
C89 C90 C91 C98 7.6(2) . . . . ?
C64 C65 C66 C67 0.4(3) . . . . ?
C64 C69 C68 C67 -0.8(4) . . . . ?
C98 C111 C110 C109 1.2(3) . . . . ?
C98 C99 C102 C109 -0.2(4) . . . . ?
C86 N37 C82 C124 105.9(2) . . . . ?
C86 N37 C82 C122 -81.3(2) . . . . ?
C161 C166 C165 C164 -2.5(3) . . . . ?
C161 C166 C165 C240 176.4(2) . . . . ?
C161 C162 C163 C164 -1.6(3) . . . . ?
C161 C162 C163 C182 174.08(18) . . . . ?
C161 C167 C174 C179 74.5(2) . . . . ?
C161 C167 C174 C175 -106.4(2) . . . . ?
C207 C206 C205 C204 -0.3(3) . . . . ?
C207 C206 C205 C239 178.2(2) . . . . ?
C207 C224 C225 C230 95.0(2) . . . . ?
C207 C224 C225 C226 -80.4(2) . . . . ?
C207 C224 C231 C236 151.09(18) . . . . ?
C207 C224 C231 C232 -31.5(3) . . . . ?
C139 C125 C124 C82 -0.5(3) . . . . ?
C139 C125 C124 C112 178.72(17) . . . . ?
C139 C118 C122 C82 0.2(3) . . . . ?
C139 C118 C122 C80 -177.9(2) . . . . ?
C139 C126 C133 C138 -156.33(18) . . . . ?
C139 C126 C133 C134 25.8(3) . . . . ?
C81 N40 C140 C85 -104.9(2) . . . . ?
C81 N40 C140 C87 81.8(2) . . . . ?
C51 C52 C53 C54 1.5(3) . . . . ?
C51 C56 C55 C54 0.3(4) . . . . ?
C9 C8 C7 C6 2.2(3) . . . . ?
C9 C8 C24 C31 -105.8(2) . . . . ?
C9 C8 C24 C25 23.0(3) . . . . ?
C9 C10 C11 C12 92.8(2) . . . . ?
C9 C10 C11 C18 -35.5(3) . . . . ?
C162 C161 C167 C168 93.6(2) . . . . ?
C162 C161 C167 C174 -34.4(3) . . . . ?
C162 C163 C164 C165 1.5(3) . . . . ?
C162 C163 C182 C183 23.2(3) . . . . ?
C162 C163 C182 C189 -105.2(2) . . . . ?
C5 N1 C3 C4 177.77(17) . . . . ?
C5 N1 C3 C1 -3.2(3) . . . . ?
C5 C10 C11 C12 -84.6(2) . . . . ?
C5 C10 C11 C18 147.03(18) . . . . ?
C114 C93 C88 C87 -178.94(17) . . . . ?
C114 C103 C104 C105 -174.06(17) . . . . ?
C114 C103 C108 C107 173.54(17) . . . . ?
C114 C71 C72 C73 -176.3(2) . . . . ?
C114 C71 C76 C75 176.46(19) . . . . ?
C198 N197 C166 C161 103.7(2) . . . . ?
C198 N197 C166 C165 -85.2(2) . . . . ?
C199 N200 C204 C203 -100.2(2) . . . . ?
C199 N200 C204 C205 85.9(2) . . . . ?
C104 C103 C114 C93 94.6(2) . . . . ?
C104 C103 C114 C71 -31.7(2) . . . . ?
C104 C103 C108 C107 -2.0(3) . . . . ?
C113 C115 C101 C100 0.8(4) . . . . ?
C113 C112 C116 C123 87.9(2) . . . . ?
C113 C112 C116 C117 -89.1(2) . . . . ?
C113 C77 C78 C100 0.7(3) . . . . ?
C115 C113 C112 C124 121.1(2) . . . . ?
C115 C113 C112 C116 -6.5(3) . . . . ?
C115 C113 C77 C78 0.0(3) . . . . ?
C115 C101 C100 F21 -179.5(2) . . . . ?
C115 C101 C100 C78 0.0(4) . . . . ?
C168 C173 C172 C171 -1.1(4) . . . . ?
C168 C167 C174 C179 -54.0(2) . . . . ?
C168 C167 C174 C175 125.09(19) . . . . ?
C168 C169 C170 C171 0.9(5) . . . . ?
C71 C72 C73 C74 -0.6(4) . . . . ?
C71 C76 C75 C74 0.4(3) . . . . ?
C65 C64 C57 C41 151.29(17) . . . . ?
C65 C64 C57 C58 -80.0(2) . . . . ?
C65 C64 C69 C68 0.4(3) . . . . ?
C65 C66 C67 F7 178.8(2) . . . . ?
C65 C66 C67 C68 -0.9(4) . . . . ?
C163 C164 C165 C166 0.5(3) . . . . ?
C163 C164 C165 C240 -178.4(2) . . . . ?
C40 C41 C57 C58 162.39(18) . . . . ?
C40 C41 C57 C64 -69.2(2) . . . . ?
C8 C9 C10 C5 0.0(3) . . . . ?
C8 C9 C10 C11 -177.42(19) . . . . ?
C8 C7 C6 C5 0.5(3) . . . . ?
C8 C7 C6 C37 -179.7(2) . . . . ?
C44 C43 C38 N2 8.1(3) . . . . ?
C44 C43 C38 C39 -179.60(18) . . . . ?
C44 C45 C46 C47 177.85(19) . . . . ?
C44 C45 C50 C49 -179.24(18) . . . . ?
C44 C51 C52 C53 176.50(18) . . . . ?
C44 C51 C56 C55 -177.5(2) . . . . ?
C108 C103 C114 C93 -80.8(2) . . . . ?
C108 C103 C114 C71 152.98(17) . . . . ?
C108 C103 C104 C105 1.3(3) . . . . ?
C17 C12 C11 C10 -39.1(2) . . . . ?
C17 C12 C11 C18 91.3(2) . . . . ?
C17 C12 C13 C14 -1.2(3) . . . . ?
C17 C16 C15 F2 -179.27(19) . . . . ?
C17 C16 C15 C14 -0.7(4) . . . . ?
C112 C124 C82 N37 -6.2(3) . . . . ?
C112 C124 C82 C122 -178.91(17) . . . . ?
C112 C113 C115 C101 179.69(19) . . . . ?
C112 C113 C77 C78 179.58(19) . . . . ?
C112 C116 C117 C119 177.1(2) . . . . ?
C123 C116 C117 C119 0.1(4) . . . . ?
C123 C121 C120 F239 -179.5(2) . . . . ?
C123 C121 C120 C119 1.1(4) . . . . ?
C46 C45 C44 C43 -74.0(2) . . . . ?
C46 C45 C44 C51 54.3(2) . . . . ?
C46 C45 C50 C49 2.4(3) . . . . ?
C46 C47 C48 F6 180.0(2) . . . . ?
C46 C47 C48 C49 1.3(4) . . . . ?
C57 C41 C40 C39 173.58(18) . . . . ?
C57 C58 C59 C60 179.61(19) . . . . ?
C57 C58 C63 C62 -178.8(2) . . . . ?
C57 C64 C65 C66 -179.66(18) . . . . ?
C57 C64 C69 C68 179.8(2) . . . . ?
C96 C97 C90 C91 -179.18(18) . . . . ?
C96 C97 C90 C89 -0.2(3) . . . . ?
C96 C95 C94 C89 -0.8(4) . . . . ?
C111 C98 C99 C102 0.0(3) . . . . ?
C111 C110 C109 F62 178.7(2) . . . . ?
C111 C110 C109 C102 -1.5(4) . . . . ?
C10 C9 C8 C7 -2.5(3) . . . . ?
C10 C9 C8 C24 172.71(18) . . . . ?
C10 C5 C6 C7 -3.1(3) . . . . ?
C10 C5 C6 C37 177.1(2) . . . . ?
C3 N1 C5 C10 98.8(2) . . . . ?
C3 N1 C5 C6 -89.2(2) . . . . ?
C206 C207 C224 C225 157.22(18) . . . . ?
C206 C207 C224 C231 -75.4(2) . . . . ?
C205 C204 C203 C208 -1.0(3) . . . . ?
C205 C204 C203 C209 178.23(17) . . . . ?
C116 C123 C121 C120 -0.7(3) . . . . ?
C116 C117 C119 C120 0.3(4) . . . . ?
C12 C17 C16 C15 -1.1(3) . . . . ?
C12 C13 C14 C15 -0.5(4) . . . . ?
C215 C210 C211 C212 -0.4(3) . . . . ?
C215 C214 C213 F223 178.70(19) . . . . ?
C215 C214 C213 C212 -1.4(3) . . . . ?
C179 C174 C175 C176 -1.9(3) . . . . ?
C179 C178 C177 F180 -179.7(2) . . . . ?
C179 C178 C177 C176 -0.6(4) . . . . ?
C221 C220 C219 F222 -179.2(2) . . . . ?
C221 C220 C219 C218 0.5(4) . . . . ?
C50 C45 C44 C43 107.7(2) . . . . ?
C50 C45 C44 C51 -123.95(19) . . . . ?
C50 C45 C46 C47 -3.8(3) . . . . ?
C52 C51 C44 C43 39.0(2) . . . . ?
C52 C51 C44 C45 -91.1(2) . . . . ?
C52 C51 C56 C55 1.4(3) . . . . ?
C52 C53 C54 F5 179.7(2) . . . . ?
C52 C53 C54 C55 0.3(4) . . . . ?
C118 C139 C126 C127 -156.77(19) . . . . ?
C118 C139 C126 C133 76.2(2) . . . . ?
C209 C203 C208 C207 -178.61(17) . . . . ?
C209 C210 C211 C212 -179.94(19) . . . . ?
C173 C168 C167 C161 -35.8(2) . . . . ?
C173 C168 C167 C174 94.9(2) . . . . ?
C173 C168 C169 C170 -2.2(4) . . . . ?
C173 C172 C171 F181 -179.7(2) . . . . ?
C173 C172 C171 C170 -0.2(4) . . . . ?
C31 C36 C35 C34 0.6(3) . . . . ?
C31 C32 C33 C34 0.6(4) . . . . ?
C128 C127 C126 C139 -92.0(2) . . . . ?
C128 C127 C126 C133 34.8(2) . . . . ?
C128 C127 C132 C131 1.5(3) . . . . ?
C128 C129 C130 F36 -179.58(19) . . . . ?
C128 C129 C130 C131 1.3(3) . . . . ?
C77 C113 C115 C101 -0.7(3) . . . . ?
C77 C113 C112 C124 -58.5(2) . . . . ?
C77 C113 C112 C116 173.94(17) . . . . ?
C77 C78 C100 F21 178.8(2) . . . . ?
C77 C78 C100 C101 -0.7(4) . . . . ?
C127 C128 C129 C130 -0.3(3) . . . . ?
C127 C126 C133 C138 77.3(2) . . . . ?
C127 C126 C133 C134 -100.6(2) . . . . ?
C127 C132 C131 C130 -0.6(3) . . . . ?
C167 C161 C162 C163 -178.26(18) . . . . ?
C167 C168 C173 C172 -176.27(19) . . . . ?
C167 C168 C169 C170 176.4(2) . . . . ?
C167 C174 C175 C176 179.00(19) . . . . ?
C23 C18 C11 C10 72.6(2) . . . . ?
C23 C18 C11 C12 -55.8(2) . . . . ?
C23 C18 C19 C20 -1.8(3) . . . . ?
C23 C22 C21 F1 -179.9(2) . . . . ?
C23 C22 C21 C20 -0.6(4) . . . . ?
C59 C58 C57 C41 112.3(2) . . . . ?
C59 C58 C57 C64 -15.0(3) . . . . ?
C59 C58 C63 C62 1.1(3) . . . . ?
C59 C60 C61 F8 -178.0(2) . . . . ?
C59 C60 C61 C62 0.9(4) . . . . ?
C210 C215 C214 C213 0.9(3) . . . . ?
C210 C209 C216 C217 8.0(3) . . . . ?
C210 C209 C216 C221 -172.82(17) . . . . ?
C210 C211 C212 C213 -0.1(4) . . . . ?
C216 C217 C218 C219 -0.5(4) . . . . ?
C216 C221 C220 C219 -0.7(3) . . . . ?
C216 C209 C210 C215 -84.2(2) . . . . ?
C216 C209 C210 C211 95.3(2) . . . . ?
C4 N2 C38 C43 -99.6(2) . . . . ?
C4 N2 C38 C39 87.8(2) . . . . ?
C183 C184 C185 C186 1.3(3) . . . . ?
C183 C188 C187 C186 0.8(4) . . . . ?
C1 C3 C4 N2 1.3(3) . . . . ?
C1 C3 C4 C2 -179.25(16) . . . . ?
C214 C215 C210 C209 179.51(17) . . . . ?
C214 C215 C210 C211 0.0(3) . . . . ?
C214 C213 C212 C211 1.0(4) . . . . ?
C164 C163 C182 C183 -161.17(18) . . . . ?
C164 C163 C182 C189 70.4(2) . . . . ?
C174 C179 C178 C177 -2.7(3) . . . . ?
C174 C175 C176 C177 -1.2(3) . . . . ?
C25 C30 C29 C28 0.9(3) . . . . ?
C25 C26 C27 C28 1.2(4) . . . . ?
C224 C207 C206 C205 -179.32(18) . . . . ?
C224 C225 C230 C229 -174.13(18) . . . . ?
C224 C225 C226 C227 173.36(18) . . . . ?
C224 C231 C236 C235 177.39(19) . . . . ?
C224 C231 C232 C233 -176.4(2) . . . . ?
C165 C166 C161 C162 2.4(3) . . . . ?
C165 C166 C161 C167 -179.58(18) . . . . ?
C69 C64 C65 C66 -0.2(3) . . . . ?
C69 C64 C57 C41 -28.2(3) . . . . ?
C69 C64 C57 C58 100.5(2) . . . . ?
C225 C224 C231 C236 -83.0(2) . . . . ?
C225 C224 C231 C232 94.5(2) . . . . ?
C225 C230 C229 C228 0.5(3) . . . . ?
C225 C226 C227 C228 1.3(3) . . . . ?
C189 C194 C193 C192 0.0(3) . . . . ?
C189 C190 C191 C192 0.0(4) . . . . ?
C107 C106 C105 C104 -0.9(3) . . . . ?
C126 C139 C118 C122 178.10(19) . . . . ?
C126 C127 C132 C131 -173.86(18) . . . . ?
C126 C133 C138 C137 -176.7(2) . . . . ?
C126 C133 C134 C135 176.5(2) . . . . ?
C30 C25 C24 C8 -115.0(2) . . . . ?
C30 C25 C24 C31 12.2(3) . . . . ?
C30 C25 C26 C27 -1.8(3) . . . . ?
C18 C23 C22 C21 -2.2(3) . . . . ?
C18 C19 C20 C21 -0.8(4) . . . . ?
C105 C106 C107 C108 0.3(3) . . . . ?
C84 C86 C81 N40 0.7(3) . . . . ?
C84 C86 C81 C83 179.66(16) . . . . ?
C63 C58 C57 C41 -67.9(2) . . . . ?
C63 C58 C57 C64 164.85(18) . . . . ?
C63 C58 C59 C60 -0.3(3) . . . . ?
C230 C225 C226 C227 -2.2(3) . . . . ?
C230 C229 C228 F238 179.22(19) . . . . ?
C230 C229 C228 C227 -1.5(3) . . . . ?
C60 C61 C62 C63 -0.2(4) . . . . ?
C133 C138 C137 C136 -0.5(4) . . . . ?
C133 C134 C135 C136 0.8(4) . . . . ?
C56 C51 C44 C43 -142.23(18) . . . . ?
C56 C51 C44 C45 87.7(2) . . . . ?
C56 C51 C52 C53 -2.3(3) . . . . ?
C66 C67 C68 C69 1.1(4) . . . . ?
C7 C8 C24 C31 69.4(2) . . . . ?
C7 C8 C24 C25 -161.73(18) . . . . ?
C184 C183 C182 C163 -111.9(2) . . . . ?
C184 C183 C182 C189 16.0(3) . . . . ?
C184 C183 C188 C187 -1.8(3) . . . . ?
C184 C185 C186 F196 177.9(2) . . . . ?
C184 C185 C186 C187 -2.4(4) . . . . ?
C47 C48 C49 C50 -2.7(4) . . . . ?
C194 C189 C182 C163 -153.27(17) . . . . ?
C194 C189 C182 C183 77.9(2) . . . . ?
C194 C189 C190 C191 0.7(3) . . . . ?
C194 C193 C192 F195 -178.9(2) . . . . ?
C194 C193 C192 C191 0.7(4) . . . . ?
C129 C128 C127 C126 174.15(18) . . . . ?
C129 C128 C127 C132 -1.0(3) . . . . ?
C129 C130 C131 C132 -0.9(3) . . . . ?
C231 C224 C225 C230 -31.6(2) . . . . ?
C231 C224 C225 C226 153.00(18) . . . . ?
C231 C236 C235 C234 -1.1(3) . . . . ?
C231 C232 C233 C234 -0.7(4) . . . . ?
C99 C98 C111 C110 -0.6(3) . . . . ?
C53 C54 C55 C56 -1.2(4) . . . . ?
C16 C17 C12 C11 -177.03(18) . . . . ?
C16 C17 C12 C13 2.0(3) . . . . ?
C16 C15 C14 C13 1.5(4) . . . . ?
C24 C8 C7 C6 -173.2(2) . . . . ?
C24 C31 C36 C35 179.26(19) . . . . ?
C24 C31 C32 C33 -179.9(2) . . . . ?
C24 C25 C30 C29 -178.73(19) . . . . ?
C24 C25 C26 C27 177.7(2) . . . . ?
C132 C127 C126 C139 83.1(2) . . . . ?
C132 C127 C126 C133 -150.06(18) . . . . ?
C110 C109 C102 C99 1.0(4) . . . . ?
C11 C12 C13 C14 177.9(2) . . . . ?
C11 C18 C19 C20 178.7(2) . . . . ?
C72 C71 C76 C75 -1.5(3) . . . . ?
C72 C73 C74 F77 177.5(2) . . . . ?
C72 C73 C74 C75 -0.5(4) . . . . ?
C6 C5 C10 C9 2.9(3) . . . . ?
C6 C5 C10 C11 -179.57(19) . . . . ?
C229 C228 C227 C226 0.7(3) . . . . ?
C182 C163 C164 C165 -174.34(19) . . . . ?
C182 C183 C184 C185 -179.17(19) . . . . ?
C182 C183 C188 C187 178.1(2) . . . . ?
C182 C189 C194 C193 -179.67(19) . . . . ?
C182 C189 C190 C191 179.6(2) . . . . ?
C76 C71 C72 C73 1.6(3) . . . . ?
C76 C75 C74 F77 -177.4(2) . . . . ?
C76 C75 C74 C73 0.6(4) . . . . ?
C36 C31 C24 C8 -147.98(18) . . . . ?
C36 C31 C24 C25 83.1(2) . . . . ?
C36 C31 C32 C33 0.6(4) . . . . ?
C36 C35 C34 F4 -179.8(2) . . . . ?
C36 C35 C34 C33 0.6(4) . . . . ?
C202 C198 C199 N200 -9.3(3) . . . . ?
C202 C198 C199 C201 170.52(19) . . . . ?
C190 C189 C194 C193 -0.7(3) . . . . ?
C190 C189 C182 C163 27.8(3) . . . . ?
C190 C189 C182 C183 -101.1(2) . . . . ?
C190 C191 C192 F195 178.9(2) . . . . ?
C190 C191 C192 C193 -0.7(4) . . . . ?
C29 C28 C27 C26 0.5(4) . . . . ?
C172 C171 C170 C169 0.4(5) . . . . ?
C121 C123 C116 C112 -176.87(18) . . . . ?
C121 C123 C116 C117 0.1(3) . . . . ?
C121 C120 C119 C117 -0.9(4) . . . . ?
C236 C231 C232 C233 1.1(3) . . . . ?
C236 C235 C234 F237 -176.7(2) . . . . ?
C236 C235 C234 C233 1.4(4) . . . . ?
C220 C221 C216 C217 0.3(3) . . . . ?
C220 C221 C216 C209 -178.94(19) . . . . ?
C220 C219 C218 C217 0.0(4) . . . . ?
C178 C179 C174 C167 -177.04(19) . . . . ?
C178 C179 C174 C175 3.9(3) . . . . ?
C178 C177 C176 C175 2.6(4) . . . . ?
C13 C12 C11 C10 141.86(18) . . . . ?
C13 C12 C11 C18 -87.7(2) . . . . ?
C138 C133 C134 C135 -1.4(3) . . . . ?
C138 C137 C136 F35 176.4(2) . . . . ?
C138 C137 C136 C135 -0.2(4) . . . . ?
C19 C18 C11 C10 -107.9(2) . . . . ?
C19 C18 C11 C12 123.7(2) . . . . ?
C19 C20 C21 F1 -178.6(2) . . . . ?
C19 C20 C21 C22 2.1(4) . . . . ?
C185 C186 C187 C188 1.3(4) . . . . ?
C226 C225 C230 C229 1.3(3) . . . . ?
C22 C23 C18 C11 -177.19(19) . . . . ?
C22 C23 C18 C19 3.3(3) . . . . ?
C188 C183 C184 C185 0.7(3) . . . . ?
C188 C183 C182 C163 68.2(2) . . . . ?
C188 C183 C182 C189 -163.93(18) . . . . ?
C134 C133 C138 C137 1.3(3) . . . . ?
C232 C231 C236 C235 -0.2(3) . . . . ?
C32 C31 C24 C8 32.5(3) . . . . ?
C32 C31 C24 C25 -96.4(2) . . . . ?
C32 C31 C36 C35 -1.2(3) . . . . ?
C32 C33 C34 F4 179.2(2) . . . . ?
C32 C33 C34 C35 -1.2(4) . . . . ?
C26 C25 C30 C29 0.8(3) . . . . ?
C26 C25 C24 C8 65.5(2) . . . . ?
C26 C25 C24 C31 -167.28(18) . . . . ?
C169 C168 C173 C172 2.3(3) . . . . ?
C169 C168 C167 C161 145.7(2) . . . . ?
C169 C168 C167 C174 -83.6(2) . . . . ?
C218 C217 C216 C221 0.3(3) . . . . ?
C218 C217 C216 C209 179.5(2) . . . . ?
C27 C28 C29 C30 -1.5(4) . . . . ?
C235 C234 C233 C232 -0.6(4) . . . . ?
C137 C136 C135 C134 0.0(4) . . . . ?
